data_7012252
loop_
_publ_author_name
'Alajar\'in, Mateo'
'L\'opez-Leonardo, Carmen'
'Llamas-Lorente, Pilar'
'Bautista, Delia'
'Jones, Peter G.'

_publ_section_title
;
 Synthesis and molecular structure of a new class of bi- and
 ter-dentate palladium complexes with iminophosphorane containing
 ligandsElectronic supplementary information (ESI) available: ligand
 synthesis details. See http://www.rsc.org/suppdata/dt/b2/b209242e/
;
_journal_issue 3
_journal_name_full 'Dalton Transactions'
_journal_page_first 426
_journal_paper_doi 10.1039/b209242e
_journal_year 2003
_chemical_formula_sum 'C95 H108 Cl16 N6 O4 P4 Pd3'
_chemical_formula_weight 2408.15
_space_group_IT_number 14
_symmetry_cell_setting monoclinic
_symmetry_space_group_name_Hall '-P 2yn'
_symmetry_space_group_name_H-M 'P 1 21/n 1'
_atom_sites_solution_hydrogens geom
_atom_sites_solution_primary direct
_atom_sites_solution_secondary difmap
_audit_creation_method SHELXL-97
_cell_angle_alpha 90.00
_cell_angle_beta 101.293(5)
_cell_angle_gamma 90.00
_cell_formula_units_Z 8
_cell_length_a 22.316(2)
_cell_length_b 25.460(3)
_cell_length_c 36.865(4)
_cell_measurement_reflns_used 6707
_cell_measurement_temperature 133(2)
_cell_measurement_theta_max 28.2
_cell_measurement_theta_min 2.2
_cell_volume 20540(4)
_computing_cell_refinement 'Bruker SAINT'
_computing_data_collection 'Bruker SMART'
_computing_data_reduction 'Bruker SAINT'
_computing_molecular_graphics 'Siemens XP'
_computing_publication_material SHELXL-97
_computing_structure_refinement 'SHELXL-97 (Sheldrick, 1997)'
_computing_structure_solution 'SHELXS-97 (Sheldrick, 1990)'
_diffrn_ambient_temperature 133(2)
_diffrn_detector_area_resol_mean 8.192
_diffrn_measured_fraction_theta_full 0.992
_diffrn_measured_fraction_theta_max 0.983
_diffrn_measurement_device_type 'Bruker SMART 1000 CCD'
_diffrn_measurement_method '\w- & \f-scan'
_diffrn_radiation_monochromator graphite
_diffrn_radiation_source 'fine-focus sealed tube'
_diffrn_radiation_type MoK\a
_diffrn_radiation_wavelength 0.71073
_diffrn_reflns_av_R_equivalents 0.0505
_diffrn_reflns_av_sigmaI/netI 0.0497
_diffrn_reflns_limit_h_max 29
_diffrn_reflns_limit_h_min -29
_diffrn_reflns_limit_k_max 33
_diffrn_reflns_limit_k_min -33
_diffrn_reflns_limit_l_max 47
_diffrn_reflns_limit_l_min -48
_diffrn_reflns_number 277026
_diffrn_reflns_theta_full 28.00
_diffrn_reflns_theta_max 28.28
_diffrn_reflns_theta_min 1.23
_exptl_absorpt_coefficient_mu 1.051
_exptl_absorpt_correction_T_max 0.862
_exptl_absorpt_correction_T_min 0.690
_exptl_absorpt_correction_type multi-scan
_exptl_absorpt_process_details SADABS
_exptl_crystal_colour red
_exptl_crystal_density_diffrn 1.557
_exptl_crystal_density_method 'not measured'
_exptl_crystal_description plate
_exptl_crystal_F_000 9776
_exptl_crystal_size_max 0.55
_exptl_crystal_size_mid 0.28
_exptl_crystal_size_min 0.10
_refine_diff_density_max 3.327
_refine_diff_density_min -1.826
_refine_diff_density_rms 0.148
_refine_ls_extinction_method none
_refine_ls_goodness_of_fit_ref 1.024
_refine_ls_hydrogen_treatment mixed
_refine_ls_matrix_type fullcycle
_refine_ls_number_parameters 2306
_refine_ls_number_reflns 50104
_refine_ls_number_restraints 1858
_refine_ls_restrained_S_all 1.008
_refine_ls_R_factor_all 0.1069
_refine_ls_R_factor_gt 0.0598
_refine_ls_shift/su_max 0.000
_refine_ls_shift/su_mean 0.000
_refine_ls_structure_factor_coef Fsqd
_refine_ls_weighting_details 'calc w=1/[\s^2^(Fo^2^)+(0.0743P)^2^+78.1393P] where P=(Fo^2^+2Fc^2^)/3'
_refine_ls_weighting_scheme calc
_refine_ls_wR_factor_gt 0.1470
_refine_ls_wR_factor_ref 0.1777
_reflns_number_gt 31886
_reflns_number_total 50104
_reflns_threshold_expression >2sigma(I)
_cod_data_source_file b209242e.txt
_cod_data_source_block 5b
_cod_original_sg_symbol_H-M 'P 21/n'
_cod_database_code 7012252

loop_
_symmetry_equiv_pos_as_xyz
'x, y, z'
'-x+1/2, y+1/2, -z+1/2'
'-x, -y, -z'
'x-1/2, -y-1/2, z-1/2'

loop_
_atom_site_label
_atom_site_type_symbol
_atom_site_fract_x
_atom_site_fract_y
_atom_site_fract_z
_atom_site_U_iso_or_equiv
_atom_site_adp_type
_atom_site_occupancy
_atom_site_symmetry_multiplicity
_atom_site_calc_flag
_atom_site_refinement_flags
_atom_site_disorder_assembly
_atom_site_disorder_group
Pd1 Pd 0.132941(15) 1.036772(13) -0.126737(9) 0.01913(7) Uani 1 1 d . . .
Pd2 Pd 0.367202(15) 0.707164(14) 0.132363(9) 0.02078(8) Uani 1 1 d . . .
Pd3 Pd 0.623492(16) 0.786032(14) -0.126556(9) 0.02195(8) Uani 1 1 d . . .
Pd4 Pd 0.504899(16) 0.746772(15) 0.007560(10) 0.02462(8) Uani 1 1 d . . .
Pd5 Pd 0.613397(17) 0.955296(14) 0.368413(9) 0.02423(8) Uani 1 1 d . . .
Pd6 Pd 0.0000 0.0000 0.0000 0.02398(11) Uani 1 2 d S . .
Pd7 Pd 0.0000 0.5000 0.0000 0.02462(11) Uani 1 2 d S . .
P11 P 0.13067(5) 0.91676(5) -0.12382(3) 0.0217(2) Uani 1 1 d U . .
P12 P 0.03108(5) 1.10870(5) -0.10730(3) 0.0210(2) Uani 1 1 d U . .
P21 P 0.46337(6) 0.62933(5) 0.11324(3) 0.0250(3) Uani 1 1 d U . .
P22 P 0.37869(5) 0.82503(5) 0.13440(3) 0.0239(2) Uani 1 1 d U . .
P31 P 0.62816(6) 0.66754(5) -0.12694(3) 0.0238(2) Uani 1 1 d U . .
P32 P 0.52035(5) 0.85577(5) -0.10607(3) 0.0223(2) Uani 1 1 d U . .
P51 P 0.51177(6) 0.88338(5) 0.38885(3) 0.0270(3) Uani 1 1 d U . .
P52 P 0.61357(5) 1.07307(5) 0.36691(3) 0.0224(2) Uani 1 1 d U . .
Cl1 Cl 0.49582(6) 0.66197(5) -0.01549(4) 0.0352(3) Uani 1 1 d . . .
Cl2 Cl 0.60104(6) 0.72805(5) 0.04124(4) 0.0343(3) Uani 1 1 d . . .
Cl3 Cl 0.51426(6) 0.83192(5) 0.02945(3) 0.0330(3) Uani 1 1 d . . .
Cl4 Cl 0.40885(5) 0.76617(5) -0.02593(3) 0.0308(3) Uani 1 1 d . . .
Cl6 Cl 0.09447(6) -0.02333(5) 0.03400(3) 0.0331(3) Uani 1 1 d . . .
Cl7 Cl 0.01157(6) 0.08415(5) 0.02397(3) 0.0327(3) Uani 1 1 d . . .
Cl8 Cl 0.01212(6) 0.58386(5) 0.02435(3) 0.0325(3) Uani 1 1 d . . .
Cl11 Cl 0.11828(5) 1.04635(5) -0.18989(3) 0.0265(2) Uani 1 1 d . . .
Cl21 Cl 0.38237(5) 0.69869(5) 0.19557(3) 0.0266(2) Uani 1 1 d . . .
Cl31 Cl 0.60664(6) 0.79449(5) -0.18978(3) 0.0307(3) Uani 1 1 d . . .
Cl51 Cl 0.59410(6) 0.94997(5) 0.30508(3) 0.0319(3) Uani 1 1 d . . .
N11 N 0.17310(17) 0.96500(14) -0.13168(10) 0.0218(8) Uani 1 1 d U . .
N12 N 0.09443(17) 1.10957(15) -0.12265(10) 0.0219(8) Uani 1 1 d U . .
N13 N 0.14888(16) 1.02567(15) -0.06850(10) 0.0201(7) Uani 1 1 d U . .
N21 N 0.40004(17) 0.63194(15) 0.12804(10) 0.0247(8) Uani 1 1 d U . .
N22 N 0.32906(17) 0.77990(15) 0.13701(10) 0.0227(8) Uani 1 1 d U . .
N23 N 0.35437(16) 0.72039(15) 0.07460(10) 0.0199(7) Uani 1 1 d U . .
N31 N 0.67022(17) 0.71750(15) -0.13144(10) 0.0241(8) Uani 1 1 d U . .
N32 N 0.58258(17) 0.85720(15) -0.12209(10) 0.0237(8) Uani 1 1 d U . .
N33 N 0.63902(16) 0.77264(15) -0.06847(10) 0.0211(8) Uani 1 1 d U . .
N51 N 0.5726(2) 0.88298(16) 0.37220(11) 0.0302(9) Uani 1 1 d U . .
N52 N 0.65821(17) 1.02433(15) 0.36431(10) 0.0246(8) Uani 1 1 d U . .
N53 N 0.62905(17) 0.96747(15) 0.42656(10) 0.0239(8) Uani 1 1 d U . .
C11 C 0.2160(2) 1.0382(2) -0.05536(13) 0.0263(10) Uani 1 1 d U . .
H11A H 0.2402 1.0137 -0.0676 0.032 Uiso 1 1 calc R . .
H11B H 0.2236 1.0741 -0.0638 0.032 Uiso 1 1 calc R . .
C12 C 0.2396(2) 1.0353(2) -0.01401(15) 0.0391(13) Uani 1 1 d U . .
H12A H 0.2368 0.9986 -0.0055 0.047 Uiso 1 1 calc R . .
H12B H 0.2142 1.0576 -0.0011 0.047 Uiso 1 1 calc R . .
C13 C 0.3054(3) 1.0535(3) -0.00453(19) 0.0566(18) Uani 1 1 d U . .
H13A H 0.3201 1.0514 0.0223 0.068 Uiso 1 1 calc R . .
H13B H 0.3081 1.0899 -0.0127 0.068 Uiso 1 1 calc R . .
H13C H 0.3307 1.0310 -0.0171 0.068 Uiso 1 1 calc R . .
C14 C 0.1366(2) 0.96984(18) -0.05806(13) 0.0261(10) Uani 1 1 d U . .
H14A H 0.1194 0.9706 -0.0352 0.031 Uiso 1 1 calc R . .
H14B H 0.1759 0.9507 -0.0523 0.031 Uiso 1 1 calc R . .
C15 C 0.0929(2) 0.93939(19) -0.08768(12) 0.0244(9) Uani 1 1 d U . .
H15A H 0.0581 0.9623 -0.0986 0.029 Uiso 1 1 calc R . .
H15B H 0.0764 0.9088 -0.0762 0.029 Uiso 1 1 calc R . .
C16 C 0.1130(2) 1.06305(18) -0.04983(12) 0.0224(9) Uani 1 1 d U . .
H16A H 0.1307 1.0986 -0.0501 0.027 Uiso 1 1 calc R . .
H16B H 0.1165 1.0524 -0.0237 0.027 Uiso 1 1 calc R . .
C17 C 0.0455(2) 1.06518(19) -0.06819(13) 0.0251(10) Uani 1 1 d U . .
H17A H 0.0214 1.0770 -0.0498 0.030 Uiso 1 1 calc R . .
H17B H 0.0315 1.0294 -0.0764 0.030 Uiso 1 1 calc R . .
C21 C 0.2872(2) 0.71217(19) 0.05956(12) 0.0249(10) Uani 1 1 d U . .
H21A H 0.2639 0.7363 0.0726 0.030 Uiso 1 1 calc R . .
H21B H 0.2765 0.6759 0.0655 0.030 Uiso 1 1 calc R . .
C22 C 0.2665(2) 0.7207(2) 0.01804(13) 0.0308(11) Uani 1 1 d U . .
H22A H 0.2689 0.7585 0.0122 0.037 Uiso 1 1 calc R . .
H22B H 0.2939 0.7013 0.0046 0.037 Uiso 1 1 calc R . .
C23 C 0.2012(2) 0.7015(2) 0.00543(15) 0.0394(13) Uani 1 1 d U . .
H23A H 0.1885 0.7071 -0.0213 0.047 Uiso 1 1 calc R . .
H23B H 0.1741 0.7210 0.0185 0.047 Uiso 1 1 calc R . .
H23C H 0.1991 0.6639 0.0109 0.047 Uiso 1 1 calc R . .
C24 C 0.3889(2) 0.68228(19) 0.05558(12) 0.0255(10) Uani 1 1 d U . .
H24A H 0.3883 0.6949 0.0301 0.031 Uiso 1 1 calc R . .
H24B H 0.3677 0.6479 0.0538 0.031 Uiso 1 1 calc R . .
C25 C 0.4548(2) 0.6744(2) 0.07490(13) 0.0286(10) Uani 1 1 d U . .
H25A H 0.4724 0.7087 0.0840 0.034 Uiso 1 1 calc R . .
H25B H 0.4785 0.6610 0.0567 0.034 Uiso 1 1 calc R . .
C26 C 0.3722(2) 0.77609(18) 0.06687(12) 0.0240(9) Uani 1 1 d U . .
H26A H 0.3348 0.7979 0.0615 0.029 Uiso 1 1 calc R . .
H26B H 0.3905 0.7760 0.0445 0.029 Uiso 1 1 calc R . .
C27 C 0.4176(2) 0.80163(19) 0.09875(13) 0.0272(10) Uani 1 1 d U . .
H27A H 0.4384 0.8314 0.0891 0.033 Uiso 1 1 calc R . .
H27B H 0.4492 0.7756 0.1095 0.033 Uiso 1 1 calc R . .
C31 C 0.7058(2) 0.7842(2) -0.05440(13) 0.0284(10) Uani 1 1 d U . .
H31A H 0.7141 0.8204 -0.0618 0.034 Uiso 1 1 calc R . .
H31B H 0.7301 0.7602 -0.0670 0.034 Uiso 1 1 calc R . .
C32 C 0.7289(2) 0.7790(2) -0.01263(14) 0.0352(12) Uani 1 1 d U . .
H32A H 0.7041 0.8014 0.0006 0.042 Uiso 1 1 calc R . .
H32B H 0.7246 0.7421 -0.0050 0.042 Uiso 1 1 calc R . .
C33 C 0.7955(3) 0.7953(3) -0.00249(17) 0.0485(15) Uani 1 1 d U . .
H33A H 0.8098 0.7919 0.0243 0.058 Uiso 1 1 calc R . .
H33B H 0.7996 0.8319 -0.0098 0.058 Uiso 1 1 calc R . .
H33C H 0.8201 0.7727 -0.0154 0.058 Uiso 1 1 calc R . .
C34 C 0.6250(2) 0.71593(18) -0.06015(12) 0.0254(10) Uani 1 1 d U . .
H34A H 0.6641 0.6968 -0.0528 0.031 Uiso 1 1 calc R . .
H34B H 0.6043 0.7155 -0.0387 0.031 Uiso 1 1 calc R . .
C35 C 0.5854(2) 0.68671(19) -0.09193(13) 0.0266(10) Uani 1 1 d U . .
H35A H 0.5508 0.7094 -0.1033 0.032 Uiso 1 1 calc R . .
H35B H 0.5683 0.6549 -0.0822 0.032 Uiso 1 1 calc R . .
C36 C 0.6032(2) 0.80887(19) -0.04898(12) 0.0262(10) Uani 1 1 d U . .
H36A H 0.6211 0.8445 -0.0485 0.031 Uiso 1 1 calc R . .
H36B H 0.6070 0.7970 -0.0231 0.031 Uiso 1 1 calc R . .
C37 C 0.5359(2) 0.81179(19) -0.06681(12) 0.0261(10) Uani 1 1 d U . .
H37A H 0.5126 0.8236 -0.0481 0.031 Uiso 1 1 calc R . .
H37B H 0.5214 0.7762 -0.0750 0.031 Uiso 1 1 calc R . .
C51 C 0.6961(2) 0.9574(2) 0.44056(13) 0.0288(10) Uani 1 1 d U . .
H51A H 0.7195 0.9818 0.4278 0.035 Uiso 1 1 calc R . .
H51B H 0.7053 0.9213 0.4334 0.035 Uiso 1 1 calc R . .
C52 C 0.7192(2) 0.9633(2) 0.48249(14) 0.0374(13) Uani 1 1 d U . .
H52A H 0.7165 1.0006 0.4896 0.045 Uiso 1 1 calc R . .
H52B H 0.6932 0.9423 0.4959 0.045 Uiso 1 1 calc R . .
C53 C 0.7846(2) 0.9450(3) 0.49314(16) 0.0450(14) Uani 1 1 d U . .
H53A H 0.7987 0.9490 0.5199 0.054 Uiso 1 1 calc R . .
H53B H 0.8104 0.9661 0.4801 0.054 Uiso 1 1 calc R . .
H53C H 0.7872 0.9080 0.4863 0.054 Uiso 1 1 calc R . .
C54 C 0.5938(2) 0.9311(2) 0.44596(13) 0.0276(10) Uani 1 1 d U . .
H54A H 0.5972 0.9432 0.4718 0.033 Uiso 1 1 calc R . .
H54B H 0.6125 0.8958 0.4467 0.033 Uiso 1 1 calc R . .
C55 C 0.5267(2) 0.9266(2) 0.42832(13) 0.0284(10) Uani 1 1 d U . .
H55A H 0.5109 0.9620 0.4205 0.034 Uiso 1 1 calc R . .
H55B H 0.5040 0.9137 0.4471 0.034 Uiso 1 1 calc R . .
C56 C 0.6149(2) 1.02420(18) 0.43399(12) 0.0252(10) Uani 1 1 d U . .
H56A H 0.6539 1.0438 0.4400 0.030 Uiso 1 1 calc R . .
H56B H 0.5959 1.0253 0.4561 0.030 Uiso 1 1 calc R . .
C57 C 0.5727(2) 1.05278(19) 0.40237(12) 0.0248(10) Uani 1 1 d U . .
H57A H 0.5550 1.0840 0.4123 0.030 Uiso 1 1 calc R . .
H57B H 0.5387 1.0292 0.3914 0.030 Uiso 1 1 calc R . .
C111 C 0.0701(2) 0.8961(2) -0.16097(14) 0.0318(11) Uani 1 1 d DU . .
C112 C 0.0695(2) 0.9140(2) -0.19639(14) 0.0361(12) Uani 1 1 d DU . .
H112 H 0.1016 0.9357 -0.2014 0.043 Uiso 1 1 calc R . .
C113 C 0.0205(3) 0.8998(2) -0.22490(16) 0.0461(14) Uani 1 1 d DU . .
H113 H 0.0190 0.9129 -0.2492 0.055 Uiso 1 1 calc R . .
C114 C -0.0247(3) 0.8676(2) -0.21831(17) 0.0499(15) Uani 1 1 d DU . .
H114 H -0.0568 0.8576 -0.2380 0.060 Uiso 1 1 calc R . .
C115 C -0.0241(3) 0.8494(3) -0.18336(18) 0.0514(16) Uani 1 1 d DU . .
H115 H -0.0557 0.8269 -0.1789 0.062 Uiso 1 1 calc R . .
C116 C 0.0227(2) 0.8638(2) -0.15440(17) 0.0424(13) Uani 1 1 d DU . .
H116 H 0.0224 0.8517 -0.1301 0.051 Uiso 1 1 calc R . .
C121 C 0.1762(2) 0.86021(18) -0.10600(12) 0.0257(10) Uani 1 1 d DU . .
C122 C 0.2352(2) 0.8693(2) -0.08597(13) 0.0297(11) Uani 1 1 d DU . .
H122 H 0.2512 0.9039 -0.0832 0.036 Uiso 1 1 calc R . .
C123 C 0.2706(2) 0.8266(2) -0.07001(14) 0.0346(12) Uani 1 1 d DU . .
H123 H 0.3110 0.8323 -0.0567 0.042 Uiso 1 1 calc R . .
C124 C 0.2468(2) 0.7768(2) -0.07369(14) 0.0341(11) Uani 1 1 d DU . .
H124 H 0.2706 0.7482 -0.0623 0.041 Uiso 1 1 calc R . .
C125 C 0.1890(3) 0.7678(2) -0.09355(15) 0.0381(12) Uani 1 1 d DU . .
H125 H 0.1732 0.7331 -0.0960 0.046 Uiso 1 1 calc R . .
C126 C 0.1535(2) 0.80939(19) -0.11015(14) 0.0328(11) Uani 1 1 d DU . .
H126 H 0.1137 0.8030 -0.1243 0.039 Uiso 1 1 calc R . .
C131 C 0.2215(2) 0.96125(18) -0.15179(13) 0.0252(10) Uani 1 1 d DU . .
C132 C 0.2598(2) 1.0039(2) -0.15226(15) 0.0350(12) Uani 1 1 d DU . .
H132 H 0.2532 1.0349 -0.1392 0.042 Uiso 1 1 calc R . .
C133 C 0.3077(2) 1.0025(2) -0.17139(16) 0.0444(14) Uani 1 1 d DU . .
H133 H 0.3331 1.0325 -0.1716 0.053 Uiso 1 1 calc R . .
C134 C 0.3181(3) 0.9575(2) -0.19003(16) 0.0464(15) Uani 1 1 d DU . .
C135 C 0.2808(3) 0.9148(3) -0.18986(17) 0.0475(15) Uani 1 1 d DU . .
H135 H 0.2883 0.8836 -0.2024 0.057 Uiso 1 1 calc R . .
C136 C 0.2320(2) 0.9167(2) -0.17154(14) 0.0357(12) Uani 1 1 d DU . .
H136 H 0.2056 0.8873 -0.1725 0.043 Uiso 1 1 calc R . .
C137 C 0.3937(3) 0.9928(4) -0.2185(2) 0.084(3) Uani 1 1 d U . .
H13D H 0.4259 0.9823 -0.2317 0.101 Uiso 1 1 calc R . .
H13E H 0.4120 1.0121 -0.1960 0.101 Uiso 1 1 calc R . .
H13F H 0.3642 1.0155 -0.2344 0.101 Uiso 1 1 calc R . .
C141 C -0.0358(2) 1.08241(19) -0.13751(13) 0.0261(10) Uani 1 1 d DU . .
C142 C -0.0938(2) 1.0907(2) -0.13061(16) 0.0388(13) Uani 1 1 d DU . .
H142 H -0.0998 1.1152 -0.1122 0.047 Uiso 1 1 calc R . .
C143 C -0.1429(2) 1.0634(3) -0.15059(17) 0.0476(15) Uani 1 1 d DU . .
H143 H -0.1828 1.0697 -0.1461 0.057 Uiso 1 1 calc R . .
C144 C -0.1345(3) 1.0271(2) -0.17688(18) 0.0483(15) Uani 1 1 d DU . .
H144 H -0.1683 1.0079 -0.1901 0.058 Uiso 1 1 calc R . .
C145 C -0.0767(3) 1.0189(3) -0.18385(19) 0.0546(18) Uani 1 1 d DU . .
H145 H -0.0708 0.9940 -0.2020 0.066 Uiso 1 1 calc R . .
C146 C -0.0276(2) 1.0467(2) -0.16462(17) 0.0443(15) Uani 1 1 d DU . .
H146 H 0.0120 1.0415 -0.1699 0.053 Uiso 1 1 calc R . .
C151 C 0.0126(2) 1.17264(19) -0.09123(12) 0.0250(10) Uani 1 1 d DU . .
C152 C -0.0222(2) 1.2090(2) -0.11467(15) 0.0337(11) Uani 1 1 d DU . .
H152 H -0.0384 1.2000 -0.1397 0.040 Uiso 1 1 calc R . .
C153 C -0.0332(3) 1.2586(2) -0.10140(17) 0.0416(13) Uani 1 1 d DU . .
H153 H -0.0566 1.2834 -0.1175 0.050 Uiso 1 1 calc R . .
C154 C -0.0103(2) 1.2720(2) -0.06522(16) 0.0403(13) Uani 1 1 d DU . .
H154 H -0.0181 1.3059 -0.0565 0.048 Uiso 1 1 calc R . .
C155 C 0.0239(2) 1.2365(2) -0.04152(16) 0.0370(12) Uani 1 1 d DU . .
H155 H 0.0393 1.2459 -0.0165 0.044 Uiso 1 1 calc R . .
C156 C 0.0358(2) 1.1868(2) -0.05436(14) 0.0313(11) Uani 1 1 d DU . .
H156 H 0.0597 1.1625 -0.0381 0.038 Uiso 1 1 calc R . .
C161 C 0.10654(19) 1.14937(17) -0.14720(12) 0.0211(9) Uani 1 1 d DU . .
C162 C 0.1663(2) 1.16570(19) -0.14492(13) 0.0281(10) Uani 1 1 d DU . .
H162 H 0.1976 1.1504 -0.1268 0.034 Uiso 1 1 calc R . .
C163 C 0.1817(2) 1.2038(2) -0.16834(14) 0.0310(11) Uani 1 1 d DU . .
H163 H 0.2231 1.2138 -0.1668 0.037 Uiso 1 1 calc R . .
C164 C 0.1360(2) 1.22698(19) -0.19402(13) 0.0258(10) Uani 1 1 d DU . .
C165 C 0.0767(2) 1.2105(2) -0.19756(14) 0.0316(11) Uani 1 1 d DU . .
H165 H 0.0456 1.2260 -0.2157 0.038 Uiso 1 1 calc R . .
C166 C 0.0622(2) 1.17131(19) -0.17471(13) 0.0281(10) Uani 1 1 d DU . .
H166 H 0.0212 1.1592 -0.1779 0.034 Uiso 1 1 calc R . .
C167 C 0.2047(3) 1.2869(3) -0.21379(17) 0.0446(15) Uani 1 1 d U . .
H16C H 0.2056 1.3142 -0.2324 0.054 Uiso 1 1 calc R . .
H16D H 0.2334 1.2589 -0.2168 0.054 Uiso 1 1 calc R . .
H16E H 0.2165 1.3022 -0.1890 0.054 Uiso 1 1 calc R . .
C211 C 0.5310(2) 0.6493(2) 0.14530(13) 0.0358(12) Uani 1 1 d DU . .
C212 C 0.5292(2) 0.65898(19) 0.18143(13) 0.0316(11) Uani 1 1 d DU . .
H212 H 0.4924 0.6533 0.1902 0.038 Uiso 1 1 calc R . .
C213 C 0.5810(3) 0.6771(2) 0.20557(15) 0.0430(14) Uani 1 1 d DU . .
H213 H 0.5803 0.6822 0.2310 0.052 Uiso 1 1 calc R . .
C214 C 0.6332(3) 0.6874(4) 0.19236(18) 0.077(3) Uani 1 1 d DU . .
H214 H 0.6682 0.7009 0.2085 0.092 Uiso 1 1 calc R . .
C215 C 0.6349(3) 0.6783(5) 0.1560(2) 0.097(3) Uani 1 1 d DU . .
H215 H 0.6710 0.6859 0.1470 0.116 Uiso 1 1 calc R . .
C216 C 0.5846(3) 0.6581(4) 0.13239(18) 0.071(2) Uani 1 1 d DU . .
H216 H 0.5866 0.6502 0.1075 0.086 Uiso 1 1 calc R . .
C221 C 0.4794(2) 0.5651(2) 0.09639(15) 0.0352(12) Uani 1 1 d DU . .
C222 C 0.5218(3) 0.5323(2) 0.11597(18) 0.0510(16) Uani 1 1 d DU . .
H222 H 0.5434 0.5427 0.1397 0.061 Uiso 1 1 calc R . .
C223 C 0.5339(3) 0.4841(2) 0.1017(2) 0.0629(19) Uani 1 1 d DU . .
H223 H 0.5642 0.4618 0.1156 0.075 Uiso 1 1 calc R . .
C224 C 0.5029(3) 0.4682(3) 0.0681(2) 0.071(2) Uani 1 1 d DU . .
H224 H 0.5099 0.4344 0.0589 0.085 Uiso 1 1 calc R . .
C225 C 0.4615(4) 0.5017(3) 0.0477(3) 0.098(3) Uani 1 1 d DU . .
H225 H 0.4409 0.4913 0.0237 0.117 Uiso 1 1 calc R . .
C226 C 0.4491(3) 0.5504(3) 0.0613(2) 0.074(3) Uani 1 1 d DU . .
H226 H 0.4203 0.5733 0.0469 0.089 Uiso 1 1 calc R . .
C231 C 0.3784(2) 0.59283(19) 0.15001(13) 0.0294(10) Uani 1 1 d DU . .
C232 C 0.4156(2) 0.5570(2) 0.17243(13) 0.0321(11) Uani 1 1 d DU . .
H232 H 0.4584 0.5575 0.1734 0.039 Uiso 1 1 calc R . .
C233 C 0.3903(3) 0.5200(2) 0.19373(15) 0.0365(12) Uani 1 1 d DU . .
H233 H 0.4160 0.4951 0.2084 0.044 Uiso 1 1 calc R . .
C234 C 0.3291(3) 0.5200(2) 0.19322(16) 0.0417(13) Uani 1 1 d DU . .
C235 C 0.2921(3) 0.5561(2) 0.17214(17) 0.0428(13) Uani 1 1 d DU . .
H235 H 0.2496 0.5569 0.1725 0.051 Uiso 1 1 calc R . .
C236 C 0.3163(2) 0.5917(2) 0.15019(16) 0.0364(12) Uani 1 1 d DU . .
H236 H 0.2898 0.6156 0.1350 0.044 Uiso 1 1 calc R . .
C237 C 0.3311(3) 0.4410(2) 0.22609(19) 0.0558(17) Uani 1 1 d U . .
H23D H 0.3067 0.4198 0.2400 0.067 Uiso 1 1 calc R . .
H23E H 0.3698 0.4506 0.2423 0.067 Uiso 1 1 calc R . .
H23F H 0.3393 0.4207 0.2050 0.067 Uiso 1 1 calc R . .
C241 C 0.4366(2) 0.83851(18) 0.17497(13) 0.0276(10) Uani 1 1 d DU . .
C242 C 0.4830(2) 0.8013(2) 0.18644(14) 0.0334(11) Uani 1 1 d DU . .
H242 H 0.4832 0.7695 0.1730 0.040 Uiso 1 1 calc R . .
C243 C 0.5286(2) 0.8107(2) 0.21731(14) 0.0369(12) Uani 1 1 d DU . .
H243 H 0.5596 0.7853 0.2250 0.044 Uiso 1 1 calc R . .
C244 C 0.5285(2) 0.8571(2) 0.23677(14) 0.0356(12) Uani 1 1 d DU . .
H244 H 0.5604 0.8642 0.2573 0.043 Uiso 1 1 calc R . .
C245 C 0.4825(2) 0.8927(2) 0.22646(13) 0.0343(11) Uani 1 1 d DU . .
H245 H 0.4819 0.9239 0.2405 0.041 Uiso 1 1 calc R . .
C246 C 0.4365(2) 0.8839(2) 0.19569(13) 0.0309(11) Uani 1 1 d DU . .
H246 H 0.4050 0.9091 0.1888 0.037 Uiso 1 1 calc R . .
C251 C 0.3439(2) 0.88620(19) 0.11703(13) 0.0283(10) Uani 1 1 d DU . .
C252 C 0.2816(2) 0.8887(2) 0.10403(14) 0.0341(11) Uani 1 1 d DU . .
H252 H 0.2568 0.8587 0.1055 0.041 Uiso 1 1 calc R . .
C253 C 0.2548(3) 0.9355(2) 0.08872(16) 0.0428(13) Uani 1 1 d DU . .
H253 H 0.2119 0.9376 0.0802 0.051 Uiso 1 1 calc R . .
C254 C 0.2912(3) 0.9783(2) 0.08604(15) 0.0414(13) Uani 1 1 d DU . .
H254 H 0.2732 1.0101 0.0757 0.050 Uiso 1 1 calc R . .
C255 C 0.3533(3) 0.9756(2) 0.09825(15) 0.0434(13) Uani 1 1 d DU . .
H255 H 0.3781 1.0053 0.0960 0.052 Uiso 1 1 calc R . .
C256 C 0.3803(3) 0.9295(2) 0.11386(14) 0.0350(12) Uani 1 1 d DU . .
H256 H 0.4233 0.9276 0.1223 0.042 Uiso 1 1 calc R . .
C261 C 0.2804(2) 0.78308(18) 0.15728(12) 0.0244(9) Uani 1 1 d DU . .
C262 C 0.2740(2) 0.8239(2) 0.18116(14) 0.0346(12) Uani 1 1 d DU . .
H262 H 0.3036 0.8512 0.1855 0.042 Uiso 1 1 calc R . .
C263 C 0.2244(2) 0.8251(2) 0.19879(15) 0.0400(13) Uani 1 1 d DU . .
H263 H 0.2196 0.8540 0.2143 0.048 Uiso 1 1 calc R . .
C264 C 0.1823(2) 0.7851(2) 0.19406(15) 0.0361(12) Uani 1 1 d DU . .
C265 C 0.1893(2) 0.7438(2) 0.17110(14) 0.0312(11) Uani 1 1 d DU . .
H265 H 0.1609 0.7156 0.1680 0.037 Uiso 1 1 calc R . .
C266 C 0.2374(2) 0.74329(19) 0.15265(13) 0.0278(10) Uani 1 1 d DU . .
H266 H 0.2410 0.7150 0.1364 0.033 Uiso 1 1 calc R . .
C267 C 0.1003(3) 0.7444(2) 0.21618(17) 0.0457(14) Uani 1 1 d U . .
H26C H 0.0681 0.7529 0.2298 0.055 Uiso 1 1 calc R . .
H26D H 0.1271 0.7173 0.2296 0.055 Uiso 1 1 calc R . .
H26E H 0.0818 0.7312 0.1915 0.055 Uiso 1 1 calc R . .
C311 C 0.5738(2) 0.6465(2) -0.16716(13) 0.0297(10) Uani 1 1 d DU . .
C312 C 0.5253(2) 0.6145(2) -0.16342(16) 0.0427(13) Uani 1 1 d DU . .
H312 H 0.5201 0.6042 -0.1395 0.051 Uiso 1 1 calc R . .
C313 C 0.4841(3) 0.5973(3) -0.19443(17) 0.0515(16) Uani 1 1 d DU . .
H313 H 0.4508 0.5753 -0.1918 0.062 Uiso 1 1 calc R . .
C314 C 0.4924(3) 0.6128(3) -0.22944(16) 0.0512(16) Uani 1 1 d DU . .
H314 H 0.4640 0.6019 -0.2508 0.061 Uiso 1 1 calc R . .
C315 C 0.5413(3) 0.6438(2) -0.23321(16) 0.0451(14) Uani 1 1 d DU . .
H315 H 0.5470 0.6532 -0.2572 0.054 Uiso 1 1 calc R . .
C316 C 0.5826(3) 0.6616(2) -0.20234(14) 0.0376(12) Uani 1 1 d DU . .
H316 H 0.6160 0.6834 -0.2050 0.045 Uiso 1 1 calc R . .
C321 C 0.6738(2) 0.61119(19) -0.10850(13) 0.0275(10) Uani 1 1 d DU . .
C322 C 0.7332(2) 0.6198(2) -0.08925(14) 0.0315(11) Uani 1 1 d DU . .
H322 H 0.7500 0.6542 -0.0874 0.038 Uiso 1 1 calc R . .
C323 C 0.7678(2) 0.5776(2) -0.07284(15) 0.0370(12) Uani 1 1 d DU . .
H323 H 0.8083 0.5832 -0.0596 0.044 Uiso 1 1 calc R . .
C324 C 0.7439(2) 0.5280(2) -0.07561(14) 0.0370(12) Uani 1 1 d DU . .
H324 H 0.7678 0.4995 -0.0641 0.044 Uiso 1 1 calc R . .
C325 C 0.6861(3) 0.5192(2) -0.09473(15) 0.0426(13) Uani 1 1 d DU . .
H325 H 0.6700 0.4846 -0.0967 0.051 Uiso 1 1 calc R . .
C326 C 0.6501(3) 0.5610(2) -0.11141(14) 0.0365(12) Uani 1 1 d DU . .
H326 H 0.6098 0.5548 -0.1246 0.044 Uiso 1 1 calc R . .
C331 C 0.7203(2) 0.72027(19) -0.14998(13) 0.0266(10) Uani 1 1 d DU . .
C332 C 0.7540(2) 0.7672(2) -0.14736(15) 0.0356(12) Uani 1 1 d DU . .
H332 H 0.7432 0.7953 -0.1329 0.043 Uiso 1 1 calc R . .
C333 C 0.8022(2) 0.7737(2) -0.16513(16) 0.0414(13) Uani 1 1 d DU . .
H333 H 0.8239 0.8060 -0.1631 0.050 Uiso 1 1 calc R . .
C334 C 0.8189(3) 0.7333(2) -0.18584(15) 0.0386(12) Uani 1 1 d DU . .
C335 C 0.7886(2) 0.6865(2) -0.18833(15) 0.0363(12) Uani 1 1 d DU . .
H335 H 0.8011 0.6583 -0.2020 0.044 Uiso 1 1 calc R . .
C336 C 0.7391(2) 0.6802(2) -0.17074(14) 0.0355(12) Uani 1 1 d DU . .
H336 H 0.7177 0.6477 -0.1730 0.043 Uiso 1 1 calc R . .
C337 C 0.8816(3) 0.7083(3) -0.22873(16) 0.0481(15) Uani 1 1 d U . .
H33D H 0.9173 0.7204 -0.2382 0.058 Uiso 1 1 calc R . .
H33E H 0.8464 0.7057 -0.2492 0.058 Uiso 1 1 calc R . .
H33F H 0.8902 0.6738 -0.2172 0.058 Uiso 1 1 calc R . .
C341 C 0.4534(2) 0.82967(19) -0.13613(12) 0.0267(10) Uani 1 1 d DU . .
C342 C 0.3999(2) 0.8237(2) -0.12321(14) 0.0417(14) Uani 1 1 d DU . .
H342 H 0.3963 0.8374 -0.0998 0.050 Uiso 1 1 calc R . .
C343 C 0.3516(3) 0.7973(3) -0.14484(15) 0.0489(16) Uani 1 1 d DU . .
H343 H 0.3143 0.7934 -0.1363 0.059 Uiso 1 1 calc R . .
C344 C 0.3566(3) 0.7767(2) -0.17845(15) 0.0422(14) Uani 1 1 d DU . .
H344 H 0.3233 0.7581 -0.1928 0.051 Uiso 1 1 calc R . .
C345 C 0.4092(3) 0.7828(3) -0.19111(16) 0.0496(16) Uani 1 1 d DU . .
H345 H 0.4124 0.7689 -0.2146 0.060 Uiso 1 1 calc R . .
C346 C 0.4584(2) 0.8093(2) -0.17013(14) 0.0390(13) Uani 1 1 d DU . .
H346 H 0.4953 0.8133 -0.1791 0.047 Uiso 1 1 calc R . .
C351 C 0.5018(2) 0.91933(19) -0.08980(13) 0.0285(10) Uani 1 1 d DU . .
C352 C 0.5350(2) 0.9376(2) -0.05620(16) 0.0413(13) Uani 1 1 d DU . .
H352 H 0.5651 0.9159 -0.0417 0.050 Uiso 1 1 calc R . .
C353 C 0.5241(3) 0.9879(2) -0.04374(18) 0.0486(15) Uani 1 1 d DU . .
H353 H 0.5458 1.0000 -0.0205 0.058 Uiso 1 1 calc R . .
C354 C 0.4817(3) 1.0198(2) -0.06540(17) 0.0491(15) Uani 1 1 d DU . .
H354 H 0.4764 1.0549 -0.0579 0.059 Uiso 1 1 calc R . .
C355 C 0.4470(4) 1.0013(2) -0.09757(18) 0.061(2) Uani 1 1 d DU . .
H355 H 0.4163 1.0229 -0.1117 0.073 Uiso 1 1 calc R . .
C356 C 0.4568(3) 0.9508(2) -0.10971(16) 0.0486(16) Uani 1 1 d DU . .
H356 H 0.4322 0.9379 -0.1319 0.058 Uiso 1 1 calc R . .
C361 C 0.5969(2) 0.89855(18) -0.14526(12) 0.0243(9) Uani 1 1 d DU . .
C362 C 0.6584(2) 0.90813(18) -0.14560(13) 0.0284(10) Uani 1 1 d DU . .
H362 H 0.6890 0.8883 -0.1299 0.034 Uiso 1 1 calc R . .
C363 C 0.6758(2) 0.94615(19) -0.16851(14) 0.0298(11) Uani 1 1 d DU . .
H363 H 0.7177 0.9515 -0.1690 0.036 Uiso 1 1 calc R . .
C364 C 0.6314(2) 0.97597(19) -0.19049(13) 0.0267(10) Uani 1 1 d DU . .
C365 C 0.5704(2) 0.96760(19) -0.19042(13) 0.0277(10) Uani 1 1 d DU . .
H365 H 0.5401 0.9886 -0.2055 0.033 Uiso 1 1 calc R . .
C366 C 0.5531(2) 0.92828(19) -0.16829(13) 0.0263(10) Uani 1 1 d DU . .
H366 H 0.5110 0.9218 -0.1690 0.032 Uiso 1 1 calc R . .
C367 C 0.7058(2) 1.0280(2) -0.21254(14) 0.0343(12) Uani 1 1 d U . .
H36C H 0.7088 1.0561 -0.2302 0.041 Uiso 1 1 calc R . .
H36D H 0.7275 0.9968 -0.2188 0.041 Uiso 1 1 calc R . .
H36E H 0.7243 1.0397 -0.1875 0.041 Uiso 1 1 calc R . .
C511 C 0.4438(2) 0.90856(18) 0.35906(12) 0.0278(10) Uani 1 1 d DU . .
C512 C 0.4462(2) 0.9191(2) 0.32236(13) 0.0331(11) Uani 1 1 d DU . .
H512 H 0.4814 0.9103 0.3128 0.040 Uiso 1 1 calc R . .
C513 C 0.3963(2) 0.9428(2) 0.29984(14) 0.0358(12) Uani 1 1 d DU . .
H513 H 0.3973 0.9500 0.2747 0.043 Uiso 1 1 calc R . .
C514 C 0.3449(2) 0.9560(2) 0.31389(14) 0.0368(12) Uani 1 1 d DU . .
H514 H 0.3113 0.9729 0.2985 0.044 Uiso 1 1 calc R . .
C515 C 0.3426(3) 0.9444(2) 0.35022(15) 0.0413(13) Uani 1 1 d DU . .
H515 H 0.3069 0.9524 0.3596 0.050 Uiso 1 1 calc R . .
C516 C 0.3924(2) 0.9211(2) 0.37308(15) 0.0366(12) Uani 1 1 d DU . .
H516 H 0.3912 0.9137 0.3982 0.044 Uiso 1 1 calc R . .
C521 C 0.4960(2) 0.8186(2) 0.40419(13) 0.0320(11) Uani 1 1 d DU . .
C522 C 0.4410(3) 0.7930(2) 0.39235(15) 0.0454(14) Uani 1 1 d DU . .
H522 H 0.4088 0.8099 0.3758 0.054 Uiso 1 1 calc R . .
C523 C 0.4331(3) 0.7422(2) 0.40487(17) 0.0529(16) Uani 1 1 d DU . .
H523 H 0.3952 0.7247 0.3969 0.063 Uiso 1 1 calc R . .
C524 C 0.4795(3) 0.7173(2) 0.42853(17) 0.0528(16) Uani 1 1 d DU . .
H524 H 0.4738 0.6827 0.4367 0.063 Uiso 1 1 calc R . .
C525 C 0.5336(3) 0.7423(3) 0.44029(19) 0.0583(18) Uani 1 1 d DU . .
H525 H 0.5657 0.7252 0.4568 0.070 Uiso 1 1 calc R . .
C526 C 0.5421(3) 0.7928(2) 0.42817(17) 0.0472(15) Uani 1 1 d DU . .
H526 H 0.5801 0.8099 0.4364 0.057 Uiso 1 1 calc R . .
C531 C 0.5878(2) 0.8426(2) 0.34936(13) 0.0313(11) Uani 1 1 d DU . .
C532 C 0.5456(2) 0.8064(2) 0.33057(13) 0.0330(11) Uani 1 1 d DU . .
H532 H 0.5037 0.8095 0.3320 0.040 Uiso 1 1 calc R . .
C533 C 0.5638(3) 0.7665(2) 0.31002(14) 0.0374(12) Uani 1 1 d DU . .
H533 H 0.5348 0.7417 0.2980 0.045 Uiso 1 1 calc R . .
C534 C 0.6237(2) 0.7626(2) 0.30700(14) 0.0359(12) Uani 1 1 d DU . .
C535 C 0.6669(3) 0.7991(2) 0.32389(15) 0.0393(12) Uani 1 1 d DU . .
H535 H 0.7081 0.7973 0.3208 0.047 Uiso 1 1 calc R . .
C536 C 0.6479(3) 0.8381(2) 0.34530(14) 0.0365(12) Uani 1 1 d DU . .
H536 H 0.6771 0.8625 0.3576 0.044 Uiso 1 1 calc R . .
C537 C 0.6994(3) 0.7128(3) 0.28624(16) 0.0493(16) Uani 1 1 d U . .
H53D H 0.7042 0.6818 0.2713 0.059 Uiso 1 1 calc R . .
H53E H 0.7221 0.7076 0.3116 0.059 Uiso 1 1 calc R . .
H53F H 0.7151 0.7439 0.2755 0.059 Uiso 1 1 calc R . .
C541 C 0.5580(2) 1.09143(18) 0.32651(12) 0.0252(10) Uani 1 1 d DU . .
C542 C 0.5069(2) 1.0588(2) 0.31443(13) 0.0313(11) Uani 1 1 d DU . .
H542 H 0.5019 1.0277 0.3278 0.038 Uiso 1 1 calc R . .
C543 C 0.4641(2) 1.0718(2) 0.28316(14) 0.0363(12) Uani 1 1 d DU . .
H543 H 0.4295 1.0498 0.2753 0.044 Uiso 1 1 calc R . .
C544 C 0.4717(2) 1.1170(2) 0.26331(14) 0.0337(11) Uani 1 1 d DU . .
H544 H 0.4420 1.1264 0.2422 0.040 Uiso 1 1 calc R . .
C545 C 0.5221(3) 1.1480(2) 0.27426(14) 0.0356(12) Uani 1 1 d DU . .
H545 H 0.5278 1.1782 0.2602 0.043 Uiso 1 1 calc R . .
C546 C 0.5649(2) 1.1357(2) 0.30564(14) 0.0320(11) Uani 1 1 d DU . .
H546 H 0.5995 1.1578 0.3130 0.038 Uiso 1 1 calc R . .
C551 C 0.6543(2) 1.13173(19) 0.38362(13) 0.0264(10) Uani 1 1 d DU . .
C552 C 0.7183(2) 1.1316(2) 0.39383(13) 0.0313(11) Uani 1 1 d DU . .
H552 H 0.7409 1.1007 0.3912 0.038 Uiso 1 1 calc R . .
C553 C 0.7482(3) 1.1773(2) 0.40787(14) 0.0374(12) Uani 1 1 d DU . .
H553 H 0.7915 1.1780 0.4141 0.045 Uiso 1 1 calc R . .
C554 C 0.7155(3) 1.2216(2) 0.41282(15) 0.0405(13) Uani 1 1 d DU . .
H554 H 0.7367 1.2525 0.4225 0.049 Uiso 1 1 calc R . .
C555 C 0.6530(3) 1.2220(2) 0.40399(15) 0.0392(13) Uani 1 1 d DU . .
H555 H 0.6310 1.2527 0.4080 0.047 Uiso 1 1 calc R . .
C556 C 0.6217(2) 1.1769(2) 0.38907(14) 0.0326(11) Uani 1 1 d DU . .
H556 H 0.5783 1.1771 0.3827 0.039 Uiso 1 1 calc R . .
C561 C 0.7065(2) 1.02187(19) 0.34435(13) 0.0273(10) Uani 1 1 d DU . .
C562 C 0.7496(2) 0.9817(2) 0.35385(16) 0.0409(13) Uani 1 1 d DU . .
H562 H 0.7446 0.9575 0.3727 0.049 Uiso 1 1 calc R . .
C563 C 0.7987(3) 0.9761(3) 0.33702(17) 0.0478(15) Uani 1 1 d DU . .
H563 H 0.8271 0.9484 0.3440 0.057 Uiso 1 1 calc R . .
C564 C 0.8062(3) 1.0106(2) 0.31020(17) 0.0466(14) Uani 1 1 d DU . .
C565 C 0.7639(3) 1.0497(3) 0.29933(18) 0.0540(16) Uani 1 1 d DU . .
H565 H 0.7693 1.0734 0.2803 0.065 Uiso 1 1 calc R . .
C566 C 0.7136(3) 1.0548(3) 0.31595(16) 0.0457(14) Uani 1 1 d DU . .
H566 H 0.6839 1.0812 0.3077 0.055 Uiso 1 1 calc R . .
C567 C 0.8660(4) 1.0326(3) 0.2675(2) 0.067(2) Uani 1 1 d U . .
H56C H 0.9039 1.0231 0.2594 0.080 Uiso 1 1 calc R . .
H56D H 0.8682 1.0693 0.2756 0.080 Uiso 1 1 calc R . .
H56E H 0.8313 1.0281 0.2468 0.080 Uiso 1 1 calc R . .
O11 O 0.3651(2) 0.9498(2) -0.20926(16) 0.0785(17) Uani 1 1 d U . .
O12 O 0.14555(16) 1.26619(14) -0.21822(10) 0.0344(8) Uani 1 1 d U . .
O21 O 0.2999(2) 0.48535(17) 0.21363(13) 0.0541(12) Uani 1 1 d U . .
O22 O 0.13455(19) 0.78952(17) 0.21269(13) 0.0512(11) Uani 1 1 d U . .
O31 O 0.8685(2) 0.74423(18) -0.20244(12) 0.0523(11) Uani 1 1 d U . .
O32 O 0.64353(15) 1.01540(14) -0.21405(9) 0.0318(8) Uani 1 1 d U . .
O51 O 0.63781(19) 0.71996(17) 0.28678(11) 0.0500(11) Uani 1 1 d U . .
O52 O 0.8586(2) 1.0015(2) 0.29562(13) 0.0632(13) Uani 1 1 d U . .
C90 C 0.8568(3) 0.9294(3) -0.09573(19) 0.0540(17) Uani 1 1 d . . .
H90A H 0.8852 0.9462 -0.0750 0.065 Uiso 1 1 calc R . .
H90B H 0.8292 0.9570 -0.1083 0.065 Uiso 1 1 calc R . .
C91 C 0.3706(4) 1.1724(3) -0.1088(2) 0.079(3) Uani 1 1 d . . .
H91A H 0.3420 1.1971 -0.1241 0.094 Uiso 1 1 calc R . .
H91B H 0.3941 1.1918 -0.0874 0.094 Uiso 1 1 calc R . .
C92 C 0.2335(5) 1.1071(4) -0.2413(3) 0.104(4) Uani 1 1 d . . .
H92A H 0.2446 1.0755 -0.2542 0.125 Uiso 1 1 calc R . .
H92B H 0.2122 1.0952 -0.2216 0.125 Uiso 1 1 calc R . .
C93 C 0.1184(3) 0.9111(3) 0.5302(2) 0.069(2) Uani 1 1 d U . .
H93A H 0.0763 0.9239 0.5212 0.083 Uiso 1 1 calc R . .
H93B H 0.1155 0.8743 0.5383 0.083 Uiso 1 1 calc R . .
C94 C 0.3666(3) 1.0768(3) 0.39996(16) 0.0455(14) Uani 1 1 d . . .
H94A H 0.3952 1.0602 0.4207 0.055 Uiso 1 1 calc R . .
H94B H 0.3337 1.0513 0.3906 0.055 Uiso 1 1 calc R . .
C95 C 0.3699(4) 0.8997(3) 0.0085(2) 0.098(4) Uani 1 1 d U . .
H95A H 0.3904 0.8651 0.0115 0.117 Uiso 1 1 calc R . .
H95B H 0.3906 0.9224 0.0290 0.117 Uiso 1 1 calc R . .
C97 C 0.7634(3) 0.8543(3) -0.2531(2) 0.076(2) Uani 1 1 d . . .
H97A H 0.7558 0.8218 -0.2399 0.091 Uiso 1 1 calc R . .
H97B H 0.7820 0.8442 -0.2743 0.091 Uiso 1 1 calc R . .
C98 C 0.3755(3) 0.8506(3) 0.50795(17) 0.0541(17) Uani 1 1 d . . .
H98A H 0.3952 0.8278 0.5286 0.065 Uiso 1 1 calc R . .
H98B H 0.3967 0.8849 0.5108 0.065 Uiso 1 1 calc R . .
C99 C 0.1111(3) 0.8392(2) 0.02555(16) 0.0394(13) Uani 1 1 d . . .
H99A H 0.0974 0.8746 0.0314 0.047 Uiso 1 1 calc R . .
H99B H 0.0745 0.8183 0.0149 0.047 Uiso 1 1 calc R . .
Cl10 Cl 0.09661(5) 0.47926(5) 0.03133(3) 0.0317(3) Uani 1 1 d . . .
Cl12 Cl 0.14909(7) 0.80912(6) 0.06625(4) 0.0447(3) Uani 1 1 d . . .
Cl13 Cl 0.15912(7) 0.84483(6) -0.00771(4) 0.0466(3) Uani 1 1 d . . .
Cl14 Cl 0.30041(7) 0.85986(7) 0.51093(4) 0.0544(4) Uani 1 1 d . . .
Cl15 Cl 0.38501(9) 0.82177(7) 0.46577(5) 0.0610(4) Uani 1 1 d . . .
Cl16 Cl 0.69335(8) 0.88674(8) -0.26943(5) 0.0626(5) Uani 1 1 d . . .
Cl17 Cl 0.81414(8) 0.89445(8) -0.22307(6) 0.0676(5) Uani 1 1 d . . .
C96 C 0.8800(7) 0.8394(8) 0.4137(4) 0.080(6) Uiso 0.514(10) 1 d PDU A 1
H96A H 0.8737 0.8014 0.4175 0.095 Uiso 0.514(10) 1 calc PR A 1
H96B H 0.9108 0.8513 0.4352 0.095 Uiso 0.514(10) 1 calc PR A 1
Cl18 Cl 0.9137(2) 0.84382(19) 0.37661(15) 0.0516(13) Uiso 0.514(10) 1 d PDU A 1
Cl19 Cl 0.8166(3) 0.8680(2) 0.4173(2) 0.093(2) Uiso 0.514(10) 1 d PDU A 1
C96' C 0.8684(4) 0.8227(5) 0.4051(3) 0.032(3) Uiso 0.486(10) 1 d PDU A 2
H96C H 0.8945 0.8316 0.4292 0.038 Uiso 0.486(10) 1 calc PR A 2
H96D H 0.8639 0.7840 0.4035 0.038 Uiso 0.486(10) 1 calc PR A 2
Cl91 Cl 0.7963(2) 0.8522(2) 0.4014(1) 0.0539(15) Uiso 0.486(10) 1 d PDU A 2
Cl92 Cl 0.9023(3) 0.8455(2) 0.36910(18) 0.0641(17) Uiso 0.486(10) 1 d PDU A 2
Cl20 Cl 0.38116(11) 0.92951(9) -0.03693(7) 0.0929(8) Uani 1 1 d . . .
Cl22 Cl 0.30402(10) 0.89232(8) 0.01247(5) 0.0684(5) Uani 1 1 d U . .
Cl23 Cl 0.15840(9) 0.91203(8) 0.49241(6) 0.0743(6) Uani 1 1 d . . .
Cl24 Cl 0.15027(9) 0.94690(8) 0.56662(6) 0.0667(5) Uani 1 1 d U . .
Cl25 Cl 0.33488(9) 1.13341(10) 0.41582(6) 0.0909(8) Uani 1 1 d . . .
Cl26 Cl 0.40525(10) 1.09239(9) 0.36488(5) 0.0724(5) Uani 1 1 d . . .
Cl27 Cl 0.18459(10) 1.14617(9) -0.27243(6) 0.0779(6) Uani 1 1 d . . .
Cl28 Cl 0.30049(10) 1.14076(9) -0.22111(7) 0.0807(6) Uani 1 1 d . . .
Cl29 Cl 0.42030(13) 1.14554(18) -0.13509(7) 0.1481(16) Uani 1 1 d U . .
Cl30 Cl 0.33008(10) 1.12050(11) -0.09354(9) 0.1069(9) Uani 1 1 d . . .
Cl32 Cl 0.81370(10) 0.88382(10) -0.07783(8) 0.0995(8) Uani 1 1 d . . .
Cl33 Cl 0.89960(14) 0.90418(10) -0.12720(6) 0.0959(8) Uani 1 1 d . . .

loop_
_atom_site_aniso_label
_atom_site_aniso_U_11
_atom_site_aniso_U_22
_atom_site_aniso_U_33
_atom_site_aniso_U_23
_atom_site_aniso_U_13
_atom_site_aniso_U_12
Pd1 0.01764(16) 0.02164(17) 0.01744(16) 0.00191(13) 0.00180(12) 0.00318(12)
Pd2 0.02068(17) 0.02379(18) 0.01664(16) -0.00206(13) 0.00062(13) 0.00043(13)
Pd3 0.02562(18) 0.02284(18) 0.01628(16) 0.00161(13) 0.00140(13) 0.00298(13)
Pd4 0.02169(18) 0.0296(2) 0.02196(18) 0.00141(14) 0.00285(14) 0.00342(14)
Pd5 0.02918(19) 0.02461(19) 0.01648(17) -0.00044(13) -0.00148(14) 0.00132(14)
Pd6 0.0246(3) 0.0259(3) 0.0219(2) 0.0011(2) 0.0054(2) -0.0006(2)
Pd7 0.0221(2) 0.0268(3) 0.0237(3) -0.0014(2) 0.0013(2) 0.0044(2)
P11 0.0189(6) 0.0234(6) 0.0215(6) -0.0006(5) 0.0005(4) 0.0011(4)
P12 0.0199(6) 0.0226(6) 0.0202(6) 0.0005(4) 0.0035(4) 0.0027(4)
P21 0.0230(6) 0.0278(7) 0.0223(6) -0.0028(5) -0.0004(5) 0.0023(5)
P22 0.0229(6) 0.0254(6) 0.0235(6) -0.0059(5) 0.0049(5) -0.0036(5)
P31 0.0247(6) 0.0250(6) 0.0197(6) -0.0004(5) 0.0000(5) 0.0021(5)
P32 0.0259(6) 0.0227(6) 0.0166(5) -0.0010(4) 0.0002(5) 0.0028(5)
P51 0.0323(7) 0.0265(7) 0.0189(6) 0.0032(5) -0.0034(5) -0.0031(5)
P52 0.0221(6) 0.0248(6) 0.0194(6) 0.0010(5) 0.0015(5) 0.0026(5)
Cl1 0.0353(7) 0.0343(7) 0.0334(7) -0.0068(5) 0.0005(5) 0.0044(5)
Cl2 0.0269(6) 0.0383(7) 0.0342(7) 0.0019(5) -0.0026(5) 0.0063(5)
Cl3 0.0329(6) 0.0312(7) 0.0324(6) -0.0041(5) 0.0004(5) 0.0049(5)
Cl4 0.0237(6) 0.0393(7) 0.0271(6) 0.0001(5) -0.0006(5) 0.0055(5)
Cl6 0.0301(6) 0.0366(7) 0.0302(6) -0.0007(5) 0.0004(5) 0.0028(5)
Cl7 0.0375(7) 0.0292(6) 0.0299(6) -0.0039(5) 0.0029(5) -0.0001(5)
Cl8 0.0342(7) 0.0300(6) 0.0318(6) -0.0067(5) 0.0030(5) 0.0028(5)
Cl11 0.0301(6) 0.0305(6) 0.0182(5) 0.0022(4) 0.0034(4) 0.0079(5)
Cl21 0.0274(6) 0.0333(6) 0.0182(5) 0.0004(4) 0.0021(4) 0.0017(5)
Cl31 0.0428(7) 0.0313(6) 0.0173(5) 0.0028(4) 0.0039(5) 0.0106(5)
Cl51 0.0408(7) 0.0349(7) 0.0176(5) -0.0012(5) 0.0000(5) -0.0045(5)
N11 0.0204(19) 0.021(2) 0.025(2) 0.0026(15) 0.0053(15) 0.0028(14)
N12 0.0216(19) 0.023(2) 0.0200(19) 0.0011(15) 0.0014(15) 0.0025(15)
N13 0.0183(18) 0.0234(19) 0.0191(18) 0.0051(15) 0.0049(14) 0.0009(14)
N21 0.026(2) 0.026(2) 0.0213(19) 0.0001(15) 0.0026(16) 0.0041(16)
N22 0.0213(19) 0.023(2) 0.025(2) -0.0034(15) 0.0067(15) 0.0004(15)
N23 0.0149(17) 0.025(2) 0.0191(18) -0.0004(15) 0.0021(14) 0.0036(14)
N31 0.024(2) 0.025(2) 0.023(2) 0.0011(16) 0.0037(15) 0.0041(15)
N32 0.024(2) 0.025(2) 0.0205(19) 0.0017(15) 0.0006(15) 0.0033(15)
N33 0.0183(18) 0.026(2) 0.0188(18) 0.0025(15) 0.0018(14) 0.0046(14)
N51 0.042(2) 0.021(2) 0.023(2) -0.0008(16) -0.0046(18) -0.0006(17)
N52 0.025(2) 0.026(2) 0.0215(19) -0.0004(15) 0.0009(15) 0.0036(16)
N53 0.0200(19) 0.028(2) 0.0207(19) -0.0034(15) -0.0028(15) 0.0027(15)
C11 0.021(2) 0.031(3) 0.024(2) 0.0021(19) -0.0020(18) 0.0024(18)
C12 0.033(3) 0.047(3) 0.031(3) 0.002(2) -0.008(2) 0.000(2)
C13 0.040(3) 0.071(5) 0.050(4) 0.002(3) -0.013(3) -0.006(3)
C14 0.035(3) 0.023(2) 0.020(2) 0.0040(18) 0.0041(19) 0.0044(19)
C15 0.024(2) 0.026(2) 0.024(2) 0.0016(18) 0.0080(18) -0.0023(18)
C16 0.028(2) 0.023(2) 0.016(2) 0.0014(17) 0.0023(17) 0.0046(18)
C17 0.024(2) 0.027(3) 0.025(2) 0.0024(19) 0.0071(19) 0.0026(18)
C21 0.021(2) 0.027(3) 0.023(2) 0.0008(19) -0.0035(18) -0.0010(18)
C22 0.029(3) 0.037(3) 0.024(2) 0.001(2) -0.002(2) -0.003(2)
C23 0.037(3) 0.044(3) 0.031(3) 0.002(2) -0.010(2) -0.006(2)
C24 0.032(2) 0.029(3) 0.015(2) -0.0060(18) 0.0025(18) 0.0051(19)
C25 0.026(2) 0.036(3) 0.024(2) 0.000(2) 0.0062(19) 0.002(2)
C26 0.029(2) 0.025(2) 0.018(2) -0.0045(17) 0.0052(18) -0.0043(18)
C27 0.029(3) 0.028(3) 0.025(2) -0.0049(19) 0.0076(19) -0.0053(19)
C31 0.024(2) 0.035(3) 0.025(2) 0.003(2) 0.0015(19) -0.0001(19)
C32 0.034(3) 0.043(3) 0.025(3) 0.001(2) -0.005(2) 0.000(2)
C33 0.043(3) 0.061(4) 0.036(3) 0.005(3) -0.008(3) -0.007(3)
C34 0.028(2) 0.028(2) 0.020(2) 0.0014(18) 0.0035(18) 0.0034(18)
C35 0.027(2) 0.029(3) 0.024(2) -0.0002(19) 0.0033(19) -0.0007(19)
C36 0.030(2) 0.029(3) 0.018(2) 0.0003(18) 0.0017(19) 0.0025(19)
C37 0.027(2) 0.031(3) 0.019(2) 0.0025(19) 0.0031(19) 0.0057(19)
C51 0.026(2) 0.032(3) 0.024(2) -0.002(2) -0.0036(19) 0.0054(19)
C52 0.035(3) 0.046(3) 0.026(3) -0.002(2) -0.007(2) 0.008(2)
C53 0.033(3) 0.055(4) 0.040(3) 0.002(3) -0.010(2) 0.004(3)
C54 0.033(3) 0.029(3) 0.018(2) 0.0028(18) -0.0021(19) -0.001(2)
C55 0.032(3) 0.029(3) 0.021(2) -0.0016(19) -0.0017(19) -0.002(2)
C56 0.029(2) 0.025(2) 0.019(2) -0.0023(18) -0.0014(18) 0.0042(18)
C57 0.021(2) 0.032(3) 0.021(2) 0.0032(19) 0.0033(18) 0.0013(18)
C111 0.026(2) 0.034(3) 0.031(3) -0.004(2) -0.004(2) 0.005(2)
C112 0.037(3) 0.032(3) 0.033(3) -0.004(2) -0.006(2) 0.002(2)
C113 0.052(4) 0.050(4) 0.030(3) -0.008(2) -0.009(2) 0.008(3)
C114 0.040(3) 0.051(4) 0.048(3) -0.020(3) -0.016(3) 0.007(3)
C115 0.027(3) 0.061(4) 0.061(4) -0.011(3) -0.005(3) -0.009(3)
C116 0.030(3) 0.047(3) 0.047(3) -0.002(3) -0.001(2) -0.005(2)
C121 0.029(2) 0.028(2) 0.019(2) -0.0009(18) 0.0008(18) 0.0034(19)
C122 0.026(2) 0.030(3) 0.031(3) 0.003(2) 0.000(2) 0.0000(19)
C123 0.026(3) 0.039(3) 0.036(3) 0.008(2) -0.001(2) 0.012(2)
C124 0.043(3) 0.034(3) 0.026(3) 0.008(2) 0.009(2) 0.016(2)
C125 0.051(3) 0.026(3) 0.035(3) 0.000(2) 0.004(2) 0.000(2)
C126 0.037(3) 0.028(3) 0.031(3) -0.004(2) -0.001(2) -0.001(2)
C131 0.020(2) 0.032(3) 0.024(2) 0.0092(19) 0.0054(18) 0.0068(18)
C132 0.024(2) 0.037(3) 0.044(3) 0.011(2) 0.009(2) 0.004(2)
C133 0.029(3) 0.051(3) 0.055(4) 0.023(3) 0.012(3) 0.005(2)
C134 0.033(3) 0.067(4) 0.045(3) 0.027(3) 0.022(3) 0.027(3)
C135 0.044(3) 0.056(4) 0.048(4) 0.009(3) 0.023(3) 0.021(3)
C136 0.033(3) 0.045(3) 0.031(3) 0.005(2) 0.012(2) 0.011(2)
C137 0.044(4) 0.123(7) 0.091(6) 0.061(6) 0.023(4) 0.017(4)
C141 0.023(2) 0.027(3) 0.026(2) -0.0002(19) -0.0001(19) 0.0017(18)
C142 0.025(3) 0.051(4) 0.040(3) -0.014(3) 0.006(2) 0.001(2)
C143 0.023(3) 0.069(4) 0.050(4) -0.015(3) 0.003(2) 0.003(3)
C144 0.031(3) 0.052(4) 0.059(4) -0.016(3) -0.001(3) -0.008(3)
C145 0.032(3) 0.058(4) 0.071(4) -0.036(3) 0.005(3) -0.001(3)
C146 0.025(3) 0.049(4) 0.058(4) -0.023(3) 0.003(2) 0.001(2)
C151 0.022(2) 0.025(2) 0.028(2) -0.0017(18) 0.0058(19) 0.0019(18)
C152 0.036(3) 0.034(3) 0.032(3) 0.002(2) 0.009(2) 0.012(2)
C153 0.045(3) 0.029(3) 0.050(3) 0.003(2) 0.007(3) 0.009(2)
C154 0.036(3) 0.028(3) 0.058(4) -0.009(2) 0.013(3) 0.001(2)
C155 0.034(3) 0.039(3) 0.038(3) -0.011(2) 0.005(2) -0.004(2)
C156 0.028(3) 0.031(3) 0.034(3) -0.004(2) 0.003(2) 0.002(2)
C161 0.023(2) 0.021(2) 0.020(2) -0.0002(16) 0.0029(17) 0.0026(17)
C162 0.025(2) 0.032(3) 0.025(2) 0.0057(19) 0.0003(19) -0.0005(19)
C163 0.022(2) 0.036(3) 0.034(3) 0.002(2) 0.002(2) -0.005(2)
C164 0.033(3) 0.024(2) 0.022(2) 0.0021(18) 0.0086(19) -0.0005(19)
C165 0.028(2) 0.036(3) 0.028(3) 0.009(2) -0.002(2) 0.001(2)
C166 0.023(2) 0.032(3) 0.027(2) 0.005(2) 0.0001(19) -0.0008(19)
C167 0.037(3) 0.053(4) 0.047(3) 0.014(3) 0.015(3) -0.011(3)
C211 0.031(3) 0.051(3) 0.023(2) -0.002(2) -0.002(2) -0.002(2)
C212 0.029(3) 0.035(3) 0.029(3) -0.003(2) 0.001(2) -0.001(2)
C213 0.042(3) 0.057(4) 0.026(3) -0.002(3) -0.003(2) -0.009(3)
C214 0.044(4) 0.138(8) 0.042(4) -0.007(4) -0.009(3) -0.030(4)
C215 0.041(4) 0.207(11) 0.042(4) -0.012(5) 0.006(3) -0.040(5)
C216 0.039(4) 0.140(7) 0.036(3) -0.020(4) 0.010(3) -0.028(4)
C221 0.032(3) 0.028(3) 0.046(3) -0.010(2) 0.009(2) 0.001(2)
C222 0.070(4) 0.040(3) 0.046(3) 0.009(3) 0.019(3) 0.017(3)
C223 0.078(5) 0.034(3) 0.086(5) 0.010(3) 0.039(4) 0.021(3)
C224 0.066(5) 0.034(4) 0.122(6) -0.029(4) 0.040(4) -0.002(3)
C225 0.072(5) 0.079(6) 0.129(7) -0.073(5) -0.016(5) 0.018(4)
C226 0.048(4) 0.063(4) 0.095(5) -0.051(4) -0.023(4) 0.019(3)
C231 0.035(3) 0.027(3) 0.026(2) 0.0002(19) 0.007(2) 0.002(2)
C232 0.031(3) 0.033(3) 0.031(3) 0.000(2) 0.004(2) 0.004(2)
C233 0.045(3) 0.029(3) 0.035(3) 0.006(2) 0.006(2) 0.005(2)
C234 0.048(3) 0.034(3) 0.047(3) 0.001(2) 0.019(3) -0.005(2)
C235 0.036(3) 0.037(3) 0.056(4) 0.001(3) 0.012(3) -0.006(2)
C236 0.033(3) 0.027(3) 0.047(3) 0.003(2) 0.003(2) -0.007(2)
C237 0.074(5) 0.038(3) 0.059(4) 0.011(3) 0.024(4) -0.003(3)
C241 0.022(2) 0.030(3) 0.030(3) -0.008(2) 0.0040(19) -0.0032(18)
C242 0.031(3) 0.034(3) 0.033(3) -0.006(2) 0.000(2) -0.003(2)
C243 0.036(3) 0.035(3) 0.036(3) -0.003(2) -0.002(2) 0.003(2)
C244 0.036(3) 0.040(3) 0.028(3) -0.004(2) -0.001(2) -0.007(2)
C245 0.044(3) 0.036(3) 0.021(2) -0.004(2) 0.003(2) -0.007(2)
C246 0.031(3) 0.034(3) 0.027(3) -0.003(2) 0.004(2) 0.000(2)
C251 0.038(3) 0.025(2) 0.022(2) -0.0015(19) 0.006(2) 0.002(2)
C252 0.035(3) 0.033(3) 0.034(3) 0.005(2) 0.005(2) 0.003(2)
C253 0.042(3) 0.043(3) 0.043(3) 0.007(3) 0.008(3) 0.013(2)
C254 0.063(4) 0.031(3) 0.033(3) 0.005(2) 0.015(3) 0.015(3)
C255 0.065(4) 0.031(3) 0.035(3) -0.002(2) 0.011(3) -0.005(3)
C256 0.039(3) 0.038(3) 0.027(3) -0.002(2) 0.003(2) -0.011(2)
C261 0.026(2) 0.027(2) 0.019(2) 0.0019(18) 0.0032(18) 0.0057(18)
C262 0.034(3) 0.037(3) 0.035(3) -0.012(2) 0.011(2) -0.006(2)
C263 0.041(3) 0.041(3) 0.043(3) -0.015(3) 0.020(3) -0.003(2)
C264 0.026(3) 0.042(3) 0.043(3) 0.004(2) 0.013(2) 0.005(2)
C265 0.025(2) 0.032(3) 0.038(3) 0.003(2) 0.006(2) 0.002(2)
C266 0.024(2) 0.029(3) 0.029(2) -0.004(2) 0.0033(19) -0.0021(19)
C267 0.042(3) 0.053(4) 0.046(3) 0.015(3) 0.017(3) 0.008(3)
C311 0.030(3) 0.032(3) 0.025(2) 0.000(2) -0.001(2) 0.003(2)
C312 0.034(3) 0.056(4) 0.035(3) -0.003(3) -0.002(2) 0.000(2)
C313 0.035(3) 0.063(4) 0.051(4) -0.003(3) -0.004(3) -0.009(3)
C314 0.053(4) 0.057(4) 0.036(3) -0.007(3) -0.010(3) -0.015(3)
C315 0.050(3) 0.050(4) 0.030(3) 0.000(2) -0.007(2) 0.005(3)
C316 0.040(3) 0.037(3) 0.030(3) 0.000(2) -0.006(2) 0.005(2)
C321 0.035(3) 0.027(2) 0.021(2) 0.0013(19) 0.0069(19) 0.005(2)
C322 0.029(3) 0.027(3) 0.038(3) 0.002(2) 0.005(2) 0.0059(19)
C323 0.032(3) 0.043(3) 0.036(3) 0.004(2) 0.006(2) 0.010(2)
C324 0.049(3) 0.034(3) 0.028(3) 0.003(2) 0.007(2) 0.017(2)
C325 0.063(4) 0.024(3) 0.037(3) 0.000(2) 0.002(3) 0.004(2)
C326 0.045(3) 0.030(3) 0.029(3) -0.004(2) -0.006(2) -0.001(2)
C331 0.020(2) 0.037(3) 0.023(2) 0.0026(19) 0.0043(18) 0.0065(18)
C332 0.037(3) 0.032(3) 0.039(3) 0.002(2) 0.008(2) 0.002(2)
C333 0.037(3) 0.039(3) 0.048(3) -0.001(3) 0.008(2) -0.008(2)
C334 0.038(3) 0.043(3) 0.033(3) 0.004(2) 0.003(2) -0.003(2)
C335 0.035(3) 0.038(3) 0.036(3) -0.003(2) 0.008(2) 0.004(2)
C336 0.041(3) 0.035(3) 0.032(3) -0.002(2) 0.010(2) -0.001(2)
C337 0.042(3) 0.067(4) 0.039(3) 0.007(3) 0.016(3) 0.004(3)
C341 0.031(2) 0.027(3) 0.019(2) 0.0000(18) -0.0021(19) 0.0048(19)
C342 0.032(3) 0.068(4) 0.024(3) -0.008(3) 0.001(2) -0.001(3)
C343 0.038(3) 0.075(5) 0.032(3) -0.007(3) 0.004(2) -0.015(3)
C344 0.035(3) 0.050(4) 0.037(3) -0.013(3) -0.006(2) -0.005(2)
C345 0.045(3) 0.069(4) 0.032(3) -0.025(3) 0.003(2) -0.006(3)
C346 0.034(3) 0.054(4) 0.030(3) -0.013(2) 0.008(2) -0.007(2)
C351 0.034(3) 0.026(3) 0.025(2) -0.0031(19) 0.006(2) 0.001(2)
C352 0.032(3) 0.040(3) 0.047(3) -0.014(3) -0.004(2) 0.005(2)
C353 0.046(3) 0.043(3) 0.053(4) -0.025(3) 0.000(3) -0.005(3)
C354 0.066(4) 0.026(3) 0.059(4) -0.011(3) 0.021(3) 0.004(3)
C355 0.096(5) 0.037(3) 0.045(4) -0.005(3) 0.001(3) 0.033(3)
C356 0.068(4) 0.040(3) 0.031(3) -0.007(2) -0.007(3) 0.022(3)
C361 0.028(2) 0.023(2) 0.021(2) -0.0005(17) 0.0034(18) 0.0029(18)
C362 0.028(2) 0.026(3) 0.029(3) 0.0035(19) 0.000(2) 0.0067(19)
C363 0.023(2) 0.031(3) 0.034(3) 0.003(2) 0.003(2) 0.0021(19)
C364 0.030(2) 0.028(3) 0.021(2) 0.0010(18) 0.0021(19) 0.0006(19)
C365 0.026(2) 0.030(3) 0.023(2) 0.0050(19) -0.0058(19) 0.0030(19)
C366 0.021(2) 0.031(3) 0.025(2) 0.0034(19) 0.0000(18) -0.0022(18)
C367 0.033(3) 0.037(3) 0.030(3) 0.007(2) 0.000(2) -0.006(2)
C511 0.035(3) 0.024(2) 0.020(2) 0.0036(18) -0.0060(19) -0.0046(19)
C512 0.030(3) 0.040(3) 0.027(3) 0.006(2) 0.001(2) -0.004(2)
C513 0.038(3) 0.043(3) 0.022(2) 0.011(2) -0.008(2) -0.006(2)
C514 0.035(3) 0.035(3) 0.035(3) 0.004(2) -0.008(2) -0.001(2)
C515 0.035(3) 0.047(4) 0.039(3) -0.001(3) 0.002(2) 0.002(2)
C516 0.035(3) 0.041(3) 0.032(3) 0.005(2) 0.000(2) 0.000(2)
C521 0.043(3) 0.028(3) 0.023(2) 0.006(2) 0.002(2) 0.000(2)
C522 0.057(4) 0.037(3) 0.036(3) 0.006(2) -0.005(3) -0.007(3)
C523 0.068(4) 0.036(3) 0.050(4) 0.006(3) 0.000(3) -0.018(3)
C524 0.084(5) 0.025(3) 0.051(4) 0.011(3) 0.016(3) -0.002(3)
C525 0.066(4) 0.045(4) 0.060(4) 0.019(3) 0.000(3) 0.010(3)
C526 0.042(3) 0.047(4) 0.049(4) 0.023(3) 0.001(3) 0.000(3)
C531 0.037(3) 0.031(3) 0.024(2) -0.0012(19) 0.002(2) 0.002(2)
C532 0.035(3) 0.033(3) 0.028(3) 0.001(2) -0.002(2) 0.001(2)
C533 0.042(3) 0.038(3) 0.029(3) -0.001(2) -0.003(2) 0.000(2)
C534 0.049(3) 0.034(3) 0.024(3) -0.004(2) 0.004(2) 0.006(2)
C535 0.037(3) 0.041(3) 0.038(3) -0.001(2) 0.004(2) 0.009(2)
C536 0.044(3) 0.032(3) 0.032(3) -0.003(2) 0.002(2) 0.001(2)
C537 0.044(3) 0.073(5) 0.032(3) -0.006(3) 0.008(3) 0.017(3)
C541 0.026(2) 0.030(3) 0.019(2) 0.0012(18) 0.0036(18) 0.0019(19)
C542 0.034(3) 0.031(3) 0.027(3) 0.006(2) -0.001(2) 0.000(2)
C543 0.032(3) 0.043(3) 0.031(3) 0.002(2) -0.004(2) -0.001(2)
C544 0.035(3) 0.040(3) 0.023(2) 0.004(2) 0.000(2) 0.012(2)
C545 0.051(3) 0.029(3) 0.026(3) 0.006(2) 0.005(2) 0.001(2)
C546 0.035(3) 0.029(3) 0.031(3) 0.003(2) 0.002(2) -0.001(2)
C551 0.028(2) 0.026(2) 0.025(2) -0.0005(19) 0.0043(19) -0.0036(18)
C552 0.029(3) 0.035(3) 0.029(3) 0.003(2) 0.003(2) 0.000(2)
C553 0.035(3) 0.047(3) 0.029(3) -0.002(2) 0.003(2) -0.010(2)
C554 0.051(3) 0.036(3) 0.032(3) -0.005(2) 0.006(3) -0.017(2)
C555 0.056(3) 0.029(3) 0.032(3) -0.003(2) 0.006(3) 0.005(2)
C556 0.032(3) 0.033(3) 0.031(3) 0.000(2) 0.003(2) 0.003(2)
C561 0.021(2) 0.035(3) 0.025(2) -0.0093(19) 0.0025(18) 0.0040(19)
C562 0.033(3) 0.047(3) 0.043(3) 0.002(3) 0.009(2) 0.010(2)
C563 0.039(3) 0.051(4) 0.054(4) -0.004(3) 0.013(3) 0.015(3)
C564 0.038(3) 0.054(4) 0.052(4) -0.020(3) 0.018(3) 0.001(3)
C565 0.065(4) 0.058(4) 0.047(4) 0.009(3) 0.028(3) 0.007(3)
C566 0.049(3) 0.053(4) 0.040(3) 0.010(3) 0.020(3) 0.014(3)
C567 0.075(5) 0.062(5) 0.071(5) 0.002(4) 0.034(4) -0.006(4)
O11 0.053(3) 0.104(4) 0.092(4) 0.048(3) 0.048(3) 0.032(3)
O12 0.035(2) 0.036(2) 0.034(2) 0.0117(16) 0.0095(16) -0.0024(15)
O21 0.051(3) 0.042(3) 0.075(3) 0.013(2) 0.026(2) -0.001(2)
O22 0.042(2) 0.050(3) 0.070(3) 0.000(2) 0.033(2) 0.0025(19)
O31 0.049(3) 0.059(3) 0.053(3) -0.007(2) 0.022(2) -0.013(2)
O32 0.0267(18) 0.036(2) 0.0308(19) 0.0102(15) 0.0019(15) -0.0009(15)
O51 0.050(2) 0.055(3) 0.042(2) -0.015(2) 0.0021(19) 0.011(2)
O52 0.061(3) 0.076(4) 0.060(3) 0.010(3) 0.031(2) 0.007(3)
C90 0.057(4) 0.046(4) 0.055(4) -0.012(3) 0.001(3) 0.000(3)
C91 0.086(6) 0.056(5) 0.078(6) 0.017(4) -0.022(5) -0.014(4)
C92 0.121(8) 0.071(6) 0.101(7) 0.036(5) -0.030(6) -0.027(6)
C93 0.053(4) 0.078(5) 0.071(5) 0.041(4) -0.004(4) -0.020(4)
C94 0.044(3) 0.052(4) 0.038(3) 0.001(3) 0.001(3) 0.007(3)
C95 0.139(8) 0.035(4) 0.078(5) 0.020(4) -0.081(5) -0.047(4)
C97 0.065(5) 0.061(5) 0.086(6) -0.011(4) -0.024(4) 0.018(4)
C98 0.057(4) 0.061(4) 0.039(3) -0.007(3) -0.004(3) 0.008(3)
C99 0.036(3) 0.040(3) 0.044(3) -0.003(3) 0.012(2) 0.003(2)
Cl10 0.0256(6) 0.0360(7) 0.0307(6) 0.0005(5) -0.0016(5) 0.0071(5)
Cl12 0.0444(8) 0.0505(9) 0.0395(8) -0.0018(6) 0.0088(6) 0.0037(6)
Cl13 0.0513(9) 0.0459(9) 0.0460(8) 0.0057(7) 0.0178(7) 0.0062(7)
Cl14 0.0495(9) 0.0701(11) 0.0449(9) 0.0007(8) 0.0127(7) -0.0093(8)
Cl15 0.0751(12) 0.0591(11) 0.0524(10) 0.0066(8) 0.0210(9) 0.0138(9)
Cl16 0.0407(9) 0.0658(12) 0.0758(12) 0.0056(9) -0.0019(8) 0.0027(8)
Cl17 0.0511(10) 0.0665(12) 0.0759(13) -0.0032(10) -0.0100(9) 0.0065(8)
Cl20 0.0885(15) 0.0846(15) 0.1230(19) -0.0511(14) 0.0632(14) -0.0484(12)
Cl22 0.0888(14) 0.0702(13) 0.0483(10) 0.0021(9) 0.0184(9) 0.0207(11)
Cl23 0.0702(13) 0.0714(13) 0.0849(14) -0.0197(11) 0.0244(11) -0.0102(10)
Cl24 0.0636(11) 0.0615(12) 0.0771(13) 0.0047(10) 0.0188(10) 0.0038(9)
Cl25 0.0602(12) 0.121(2) 0.0844(15) -0.0352(14) -0.0030(10) 0.0445(12)
Cl26 0.0744(13) 0.0977(16) 0.0488(10) 0.0054(10) 0.0216(9) 0.0058(11)
Cl27 0.0759(13) 0.0680(13) 0.0786(14) 0.0117(11) -0.0123(11) -0.0014(10)
Cl28 0.0626(12) 0.0815(15) 0.0900(15) 0.0054(12) -0.0052(11) -0.0002(10)
Cl29 0.097(2) 0.285(5) 0.0640(15) -0.019(2) 0.0186(14) -0.087(3)
Cl30 0.0580(13) 0.110(2) 0.150(3) 0.0075(18) 0.0117(14) -0.0270(13)
Cl32 0.0618(13) 0.0897(17) 0.142(2) 0.0270(16) 0.0086(14) -0.0238(12)
Cl33 0.151(2) 0.0761(15) 0.0647(13) -0.0053(11) 0.0317(14) 0.0247(15)

loop_
_atom_type_symbol
_atom_type_description
_atom_type_scat_dispersion_real
_atom_type_scat_dispersion_imag
_atom_type_scat_source
C C 0.0033 0.0016 'International Tables Vol C Tables 4.2.6.8 and 6.1.1.4'
H H 0.0000 0.0000 'International Tables Vol C Tables 4.2.6.8 and 6.1.1.4'
N N 0.0061 0.0033 'International Tables Vol C Tables 4.2.6.8 and 6.1.1.4'
O O 0.0106 0.0060 'International Tables Vol C Tables 4.2.6.8 and 6.1.1.4'
P P 0.1023 0.0942 'International Tables Vol C Tables 4.2.6.8 and 6.1.1.4'
Cl Cl 0.1484 0.1585 'International Tables Vol C Tables 4.2.6.8 and 6.1.1.4'
Pd Pd -0.9988 1.0072 'International Tables Vol C Tables 4.2.6.8 and 6.1.1.4'

loop_
_geom_angle_atom_site_label_1
_geom_angle_atom_site_label_2
_geom_angle_atom_site_label_3
_geom_angle
_geom_angle_site_symmetry_1
_geom_angle_site_symmetry_3
_geom_angle_publ_flag
N11 Pd1 N12 178.36(15) . . ?
N11 Pd1 N13 88.95(14) . . ?
N12 Pd1 N13 92.03(14) . . ?
N11 Pd1 Cl11 89.01(11) . . ?
N12 Pd1 Cl11 90.00(11) . . ?
N13 Pd1 Cl11 177.87(11) . . ?
N22 Pd2 N21 176.21(15) . . ?
N22 Pd2 N23 87.94(14) . . ?
N21 Pd2 N23 92.86(14) . . ?
N22 Pd2 Cl21 88.93(11) . . ?
N21 Pd2 Cl21 90.41(11) . . ?
N23 Pd2 Cl21 176.20(11) . . ?
N32 Pd3 N31 175.83(16) . . ?
N32 Pd3 N33 92.76(14) . . ?
N31 Pd3 N33 88.10(15) . . ?
N32 Pd3 Cl31 90.67(11) . . ?
N31 Pd3 Cl31 88.61(11) . . ?
N33 Pd3 Cl31 176.16(11) . . ?
Cl4 Pd4 Cl2 179.54(5) . . ?
Cl4 Pd4 Cl3 89.82(5) . . ?
Cl2 Pd4 Cl3 89.72(5) . . ?
Cl4 Pd4 Cl1 89.88(5) . . ?
Cl2 Pd4 Cl1 90.58(5) . . ?
Cl3 Pd4 Cl1 178.88(5) . . ?
N52 Pd5 N51 176.62(16) . . ?
N52 Pd5 N53 87.88(15) . . ?
N51 Pd5 N53 92.82(15) . . ?
N52 Pd5 Cl51 88.43(11) . . ?
N51 Pd5 Cl51 91.06(11) . . ?
N53 Pd5 Cl51 174.85(11) . . ?
Cl6 Pd6 Cl6 180.00(10) 3 . ?
Cl6 Pd6 Cl7 89.48(4) 3 . ?
Cl6 Pd6 Cl7 90.52(4) . . ?
Cl6 Pd6 Cl7 90.52(4) 3 3 ?
Cl6 Pd6 Cl7 89.48(4) . 3 ?
Cl7 Pd6 Cl7 180.00(6) . 3 ?
Cl10 Pd7 Cl10 180.00(9) 3_565 . ?
Cl10 Pd7 Cl8 90.57(3) 3_565 . ?
Cl10 Pd7 Cl8 89.43(3) . . ?
Cl10 Pd7 Cl8 89.43(3) 3_565 3_565 ?
Cl10 Pd7 Cl8 90.57(3) . 3_565 ?
Cl8 Pd7 Cl8 180.00(6) . 3_565 ?
N11 P11 C111 117.72(16) . . ?
N11 P11 C15 105.4(2) . . ?
C111 P11 C15 105.35(16) . . ?
N11 P11 C121 111.32(15) . . ?
C111 P11 C121 109.1(2) . . ?
C15 P11 C121 107.22(16) . . ?
N12 P12 C17 104.9(2) . . ?
N12 P12 C141 117.47(15) . . ?
C17 P12 C141 105.21(16) . . ?
N12 P12 C151 111.89(15) . . ?
C17 P12 C151 107.99(16) . . ?
C141 P12 C151 108.7(2) . . ?
N21 P21 C211 116.37(16) . . ?
N21 P21 C25 105.9(2) . . ?
C211 P21 C25 106.35(17) . . ?
N21 P21 C221 113.52(17) . . ?
C211 P21 C221 106.5(2) . . ?
C25 P21 C221 107.66(17) . . ?
N22 P22 C251 112.60(15) . . ?
N22 P22 C241 118.31(15) . . ?
C251 P22 C241 108.6(2) . . ?
N22 P22 C27 104.0(2) . . ?
C251 P22 C27 105.13(17) . . ?
C241 P22 C27 107.21(16) . . ?
N31 P31 C311 117.51(15) . . ?
N31 P31 C321 111.63(15) . . ?
C311 P31 C321 108.1(2) . . ?
N31 P31 C35 105.0(2) . . ?
C311 P31 C35 107.59(16) . . ?
C321 P31 C35 106.31(17) . . ?
N32 P32 C351 111.81(16) . . ?
N32 P32 C341 116.90(15) . . ?
C351 P32 C341 108.6(2) . . ?
N32 P32 C37 105.2(2) . . ?
C351 P32 C37 108.08(17) . . ?
C341 P32 C37 105.66(17) . . ?
N51 P51 C521 110.37(17) . . ?
N51 P51 C55 106.1(2) . . ?
C521 P51 C55 108.81(17) . . ?
N51 P51 C511 116.38(16) . . ?
C521 P51 C511 108.9(2) . . ?
C55 P51 C511 105.91(17) . . ?
N52 P52 C551 112.67(16) . . ?
N52 P52 C541 119.03(15) . . ?
C551 P52 C541 106.7(2) . . ?
N52 P52 C57 103.2(2) . . ?
C551 P52 C57 106.42(17) . . ?
C541 P52 C57 107.99(16) . . ?
C131 N11 P11 125.0(3) . . ?
C131 N11 Pd1 119.5(2) . . ?
P11 N11 Pd1 112.3(2) . . ?
C161 N12 P12 121.3(2) . . ?
C161 N12 Pd1 117.5(2) . . ?
P12 N12 Pd1 114.7(2) . . ?
C16 N13 C14 109.9(3) . . ?
C16 N13 C11 107.7(3) . . ?
C14 N13 C11 109.6(3) . . ?
C16 N13 Pd1 112.4(3) . . ?
C14 N13 Pd1 112.3(3) . . ?
C11 N13 Pd1 104.7(3) . . ?
C231 N21 P21 125.4(3) . . ?
C231 N21 Pd2 116.0(2) . . ?
P21 N21 Pd2 114.3(2) . . ?
C261 N22 P22 126.1(3) . . ?
C261 N22 Pd2 117.4(2) . . ?
P22 N22 Pd2 109.6(2) . . ?
C24 N23 C21 107.7(3) . . ?
C24 N23 C26 109.9(3) . . ?
C21 N23 C26 109.9(3) . . ?
C24 N23 Pd2 112.8(3) . . ?
C21 N23 Pd2 106.1(3) . . ?
C26 N23 Pd2 110.4(3) . . ?
C331 N31 P31 128.2(3) . . ?
C331 N31 Pd3 117.4(2) . . ?
P31 N31 Pd3 110.2(2) . . ?
C361 N32 P32 123.0(3) . . ?
C361 N32 Pd3 116.6(2) . . ?
P32 N32 Pd3 116.0(2) . . ?
C36 N33 C31 107.5(4) . . ?
C36 N33 C34 109.8(3) . . ?
C31 N33 C34 110.1(3) . . ?
C36 N33 Pd3 112.8(3) . . ?
C31 N33 Pd3 105.7(3) . . ?
C34 N33 Pd3 110.8(3) . . ?
C531 N51 P51 123.7(3) . . ?
C531 N51 Pd5 116.6(3) . . ?
P51 N51 Pd5 116.0(2) . . ?
C561 N52 P52 127.4(3) . . ?
C561 N52 Pd5 115.6(2) . . ?
P52 N52 Pd5 110.0(2) . . ?
C54 N53 C51 108.2(4) . . ?
C54 N53 C56 111.0(4) . . ?
C51 N53 C56 109.2(4) . . ?
C54 N53 Pd5 113.4(3) . . ?
C51 N53 Pd5 106.1(3) . . ?
C56 N53 Pd5 108.8(3) . . ?
C12 C11 N13 116.0(4) . . ?
C11 C12 C13 110.4(5) . . ?
N13 C14 C15 114.7(4) . . ?
C14 C15 P11 111.4(3) . . ?
N13 C16 C17 112.9(4) . . ?
C16 C17 P12 112.6(3) . . ?
N23 C21 C22 115.7(4) . . ?
C23 C22 C21 110.2(4) . . ?
N23 C24 C25 114.0(4) . . ?
C24 C25 P21 113.4(3) . . ?
N23 C26 C27 114.2(4) . . ?
C26 C27 P22 110.8(3) . . ?
N33 C31 C32 116.4(4) . . ?
C33 C32 C31 110.1(5) . . ?
C35 C34 N33 114.9(4) . . ?
C34 C35 P31 111.9(3) . . ?
N33 C36 C37 113.5(4) . . ?
C36 C37 P32 113.3(3) . . ?
N53 C51 C52 116.4(4) . . ?
C53 C52 C51 110.4(5) . . ?
N53 C54 C55 114.3(4) . . ?
C54 C55 P51 113.7(4) . . ?
N53 C56 C57 115.7(4) . . ?
C56 C57 P52 111.4(3) . . ?
C112 C111 C116 119.3(5) . . ?
C112 C111 P11 119.3(4) . . ?
C116 C111 P11 121.3(4) . . ?
C111 C112 C113 118.9(5) . . ?
C114 C113 C112 121.1(6) . . ?
C113 C114 C115 120.2(5) . . ?
C114 C115 C116 120.2(6) . . ?
C115 C116 C111 120.2(6) . . ?
C126 C121 C122 119.9(5) . . ?
C126 C121 P11 122.3(4) . . ?
C122 C121 P11 117.7(4) . . ?
C121 C122 C123 119.3(5) . . ?
C124 C123 C122 120.0(5) . . ?
C125 C124 C123 120.8(5) . . ?
C124 C125 C126 120.2(5) . . ?
C121 C126 C125 119.8(5) . . ?
C132 C131 C136 117.8(5) . . ?
C132 C131 N11 119.0(4) . . ?
C136 C131 N11 123.2(4) . . ?
C131 C132 C133 121.5(5) . . ?
C134 C133 C132 119.7(5) . . ?
C135 C134 C133 119.6(5) . . ?
C135 C134 O11 114.2(6) . . ?
C133 C134 O11 126.2(6) . . ?
C134 C135 C136 120.6(6) . . ?
C135 C136 C131 120.7(5) . . ?
C142 C141 C146 119.5(5) . . ?
C142 C141 P12 121.3(4) . . ?
C146 C141 P12 118.4(4) . . ?
C141 C142 C143 119.8(5) . . ?
C144 C143 C142 120.6(5) . . ?
C145 C144 C143 119.5(5) . . ?
C144 C145 C146 120.3(5) . . ?
C145 C146 C141 120.1(5) . . ?
C152 C151 C156 118.9(5) . . ?
C152 C151 P12 122.0(4) . . ?
C156 C151 P12 119.0(4) . . ?
C153 C152 C151 120.0(5) . . ?
C154 C153 C152 120.5(5) . . ?
C153 C154 C155 120.5(5) . . ?
C154 C155 C156 119.9(5) . . ?
C155 C156 C151 120.2(5) . . ?
C162 C161 C166 117.7(4) . . ?
C162 C161 N12 118.5(4) . . ?
C166 C161 N12 123.7(4) . . ?
C161 C162 C163 121.7(4) . . ?
C164 C163 C162 119.2(4) . . ?
C165 C164 C163 120.3(4) . . ?
C165 C164 O12 115.3(4) . . ?
C163 C164 O12 124.4(4) . . ?
C164 C165 C166 120.0(4) . . ?
C165 C166 C161 121.0(4) . . ?
C212 C211 C216 119.9(5) . . ?
C212 C211 P21 120.7(4) . . ?
C216 C211 P21 119.2(4) . . ?
C211 C212 C213 120.2(5) . . ?
C214 C213 C212 119.5(5) . . ?
C215 C214 C213 120.2(6) . . ?
C214 C215 C216 120.4(6) . . ?
C215 C216 C211 119.5(6) . . ?
C222 C221 C226 119.4(6) . . ?
C222 C221 P21 122.4(4) . . ?
C226 C221 P21 118.0(4) . . ?
C221 C222 C223 120.7(6) . . ?
C224 C223 C222 120.6(7) . . ?
C223 C224 C225 119.1(7) . . ?
C224 C225 C226 121.2(7) . . ?
C225 C226 C221 118.9(7) . . ?
C236 C231 C232 117.6(5) . . ?
C236 C231 N21 117.9(4) . . ?
C232 C231 N21 124.5(4) . . ?
C231 C232 C233 120.7(5) . . ?
C234 C233 C232 120.0(5) . . ?
C233 C234 C235 120.0(5) . . ?
C233 C234 O21 124.3(5) . . ?
C235 C234 O21 115.8(5) . . ?
C234 C235 C236 120.4(5) . . ?
C231 C236 C235 121.2(5) . . ?
C246 C241 C242 118.4(5) . . ?
C246 C241 P22 122.5(4) . . ?
C242 C241 P22 119.1(4) . . ?
C243 C242 C241 120.6(5) . . ?
C244 C243 C242 119.8(5) . . ?
C245 C244 C243 120.0(5) . . ?
C244 C245 C246 120.9(5) . . ?
C241 C246 C245 120.3(5) . . ?
C252 C251 C256 120.0(5) . . ?
C252 C251 P22 119.9(4) . . ?
C256 C251 P22 119.9(4) . . ?
C251 C252 C253 120.0(5) . . ?
C254 C253 C252 119.6(5) . . ?
C255 C254 C253 120.5(5) . . ?
C254 C255 C256 120.4(5) . . ?
C251 C256 C255 119.5(5) . . ?
C266 C261 C262 118.2(4) . . ?
C266 C261 N22 118.2(4) . . ?
C262 C261 N22 123.7(4) . . ?
C263 C262 C261 120.3(5) . . ?
C264 C263 C262 120.8(5) . . ?
C263 C264 C265 119.1(5) . . ?
C263 C264 O22 116.9(5) . . ?
C265 C264 O22 124.0(5) . . ?
C264 C265 C266 120.3(5) . . ?
C265 C266 C261 121.3(5) . . ?
C312 C311 C316 120.5(5) . . ?
C312 C311 P31 120.4(4) . . ?
C316 C311 P31 119.1(4) . . ?
C311 C312 C313 120.6(5) . . ?
C312 C313 C314 119.0(6) . . ?
C315 C314 C313 120.5(5) . . ?
C314 C315 C316 121.0(6) . . ?
C315 C316 C311 118.5(5) . . ?
C326 C321 C322 119.8(5) . . ?
C326 C321 P31 121.8(4) . . ?
C322 C321 P31 118.4(4) . . ?
C323 C322 C321 119.4(5) . . ?
C324 C323 C322 120.5(5) . . ?
C325 C324 C323 120.4(5) . . ?
C324 C325 C326 120.4(5) . . ?
C321 C326 C325 119.5(5) . . ?
C336 C331 C332 116.6(5) . . ?
C336 C331 N31 125.4(4) . . ?
C332 C331 N31 118.0(4) . . ?
C333 C332 C331 121.8(5) . . ?
C332 C333 C334 119.9(5) . . ?
C335 C334 C333 120.3(5) . . ?
C335 C334 O31 124.8(5) . . ?
C333 C334 O31 114.9(5) . . ?
C334 C335 C336 119.7(5) . . ?
C331 C336 C335 121.6(5) . . ?
C342 C341 C346 120.1(5) . . ?
C342 C341 P32 119.9(4) . . ?
C346 C341 P32 119.4(4) . . ?
C341 C342 C343 119.0(5) . . ?
C344 C343 C342 121.0(5) . . ?
C345 C344 C343 119.8(5) . . ?
C344 C345 C346 120.6(5) . . ?
C341 C346 C345 119.4(5) . . ?
C356 C351 C352 119.0(5) . . ?
C356 C351 P32 122.4(4) . . ?
C352 C351 P32 118.7(4) . . ?
C351 C352 C353 120.1(5) . . ?
C354 C353 C352 119.6(5) . . ?
C355 C354 C353 120.5(6) . . ?
C354 C355 C356 119.9(6) . . ?
C351 C356 C355 120.6(5) . . ?
C366 C361 C362 118.3(4) . . ?
C366 C361 N32 123.7(4) . . ?
C362 C361 N32 117.9(4) . . ?
C363 C362 C361 121.2(4) . . ?
C364 C363 C362 119.2(4) . . ?
C365 C364 C363 120.7(5) . . ?
C365 C364 O32 115.3(4) . . ?
C363 C364 O32 124.0(4) . . ?
C364 C365 C366 119.9(4) . . ?
C361 C366 C365 120.6(4) . . ?
C516 C511 C512 120.7(5) . . ?
C516 C511 P51 120.9(4) . . ?
C512 C511 P51 118.3(4) . . ?
C513 C512 C511 119.2(5) . . ?
C512 C513 C514 120.4(5) . . ?
C515 C514 C513 120.0(5) . . ?
C514 C515 C516 120.1(5) . . ?
C511 C516 C515 119.7(5) . . ?
C522 C521 C526 118.7(5) . . ?
C522 C521 P51 123.2(4) . . ?
C526 C521 P51 118.0(4) . . ?
C521 C522 C523 119.6(5) . . ?
C524 C523 C522 120.6(6) . . ?
C525 C524 C523 120.0(6) . . ?
C524 C525 C526 120.0(6) . . ?
C521 C526 C525 121.0(6) . . ?
C536 C531 C532 117.6(5) . . ?
C536 C531 N51 118.4(4) . . ?
C532 C531 N51 123.9(4) . . ?
C533 C532 C531 121.1(5) . . ?
C534 C533 C532 119.8(5) . . ?
C533 C534 O51 115.4(5) . . ?
C533 C534 C535 121.1(5) . . ?
O51 C534 C535 123.5(5) . . ?
C536 C535 C534 118.1(5) . . ?
C531 C536 C535 122.2(5) . . ?
C546 C541 C542 118.2(4) . . ?
C546 C541 P52 122.3(4) . . ?
C542 C541 P52 119.4(3) . . ?
C543 C542 C541 120.3(5) . . ?
C542 C543 C544 119.9(5) . . ?
C545 C544 C543 120.0(5) . . ?
C544 C545 C546 120.6(5) . . ?
C545 C546 C541 120.9(5) . . ?
C556 C551 C552 119.7(5) . . ?
C556 C551 P52 119.5(4) . . ?
C552 C551 P52 120.7(4) . . ?
C553 C552 C551 119.0(5) . . ?
C554 C553 C552 120.6(5) . . ?
C555 C554 C553 121.0(5) . . ?
C554 C555 C556 119.7(5) . . ?
C551 C556 C555 119.8(5) . . ?
C566 C561 C562 117.4(5) . . ?
C566 C561 N52 125.4(4) . . ?
C562 C561 N52 117.2(4) . . ?
C563 C562 C561 122.3(6) . . ?
C564 C563 C562 119.2(6) . . ?
C563 C564 C565 120.3(6) . . ?
C563 C564 O52 113.9(5) . . ?
C565 C564 O52 125.8(6) . . ?
C564 C565 C566 120.5(6) . . ?
C561 C566 C565 120.1(5) . . ?
C137 O11 C134 117.1(6) . . ?
C164 O12 C167 117.2(4) . . ?
C237 O21 C234 116.3(5) . . ?
C264 O22 C267 117.8(5) . . ?
C334 O31 C337 117.6(5) . . ?
C364 O32 C367 116.7(4) . . ?
C534 O51 C537 116.1(5) . . ?
C567 O52 C564 116.0(6) . . ?
Cl32 C90 Cl33 115.1(4) . . ?
Cl29 C91 Cl30 107.9(5) . . ?
Cl27 C92 Cl28 111.9(5) . . ?
Cl24 C93 Cl23 114.8(4) . . ?
Cl26 C94 Cl25 110.7(4) . . ?
Cl22 C95 Cl20 115.6(4) . . ?
Cl17 C97 Cl16 111.2(4) . . ?
Cl14 C98 Cl15 113.6(4) . . ?
Cl12 C99 Cl13 111.7(3) . . ?
Cl19 C96 Cl18 124.8(10) . . ?
Cl92 C96' Cl91 109.0(6) . . ?

loop_
_geom_bond_atom_site_label_1
_geom_bond_atom_site_label_2
_geom_bond_distance
_geom_bond_site_symmetry_2
_geom_bond_publ_flag
Pd1 N11 2.059(4) . ?
Pd1 N12 2.061(4) . ?
Pd1 N13 2.125(4) . ?
Pd1 Cl11 2.2996(11) . ?
Pd2 N22 2.059(4) . ?
Pd2 N21 2.068(4) . ?
Pd2 N23 2.119(4) . ?
Pd2 Cl21 2.2982(11) . ?
Pd3 N32 2.050(4) . ?
Pd3 N31 2.059(4) . ?
Pd3 N33 2.129(4) . ?
Pd3 Cl31 2.2970(12) . ?
Pd4 Cl4 2.3077(12) . ?
Pd4 Cl2 2.3084(12) . ?
Pd4 Cl3 2.3085(13) . ?
Pd4 Cl1 2.3146(13) . ?
Pd5 N52 2.042(4) . ?
Pd5 N51 2.071(4) . ?
Pd5 N53 2.126(4) . ?
Pd5 Cl51 2.2935(12) . ?
Pd6 Cl6 2.3094(12) 3 ?
Pd6 Cl6 2.3094(12) . ?
Pd6 Cl7 2.3126(12) . ?
Pd6 Cl7 2.3126(12) 3 ?
Pd7 Cl10 2.2992(12) 3_565 ?
Pd7 Cl10 2.2992(12) . ?
Pd7 Cl8 2.3114(12) . ?
Pd7 Cl8 2.3114(12) 3_565 ?
P11 N11 1.611(4) . ?
P11 C111 1.804(5) . ?
P11 C15 1.805(5) . ?
P11 C121 1.810(5) . ?
P12 N12 1.623(4) . ?
P12 C17 1.797(5) . ?
P12 C141 1.807(5) . ?
P12 C151 1.808(5) . ?
P21 N21 1.613(4) . ?
P21 C211 1.799(5) . ?
P21 C25 1.801(5) . ?
P21 C221 1.810(5) . ?
P22 N22 1.612(4) . ?
P22 C251 1.801(5) . ?
P22 C241 1.807(5) . ?
P22 C27 1.813(5) . ?
P31 N31 1.609(4) . ?
P31 C311 1.803(5) . ?
P31 C321 1.813(5) . ?
P31 C35 1.816(5) . ?
P32 N32 1.613(4) . ?
P32 C351 1.802(5) . ?
P32 C341 1.804(5) . ?
P32 C37 1.809(5) . ?
P51 N51 1.596(5) . ?
P51 C521 1.800(5) . ?
P51 C55 1.803(5) . ?
P51 C511 1.806(5) . ?
P52 N52 1.606(4) . ?
P52 C551 1.794(5) . ?
P52 C541 1.803(5) . ?
P52 C57 1.809(5) . ?
N11 C131 1.429(5) . ?
N12 C161 1.420(4) . ?
N13 C16 1.496(6) . ?
N13 C14 1.512(6) . ?
N13 C11 1.516(6) . ?
N21 C231 1.426(5) . ?
N22 C261 1.437(5) . ?
N23 C24 1.496(6) . ?
N23 C21 1.507(5) . ?
N23 C26 1.515(6) . ?
N31 C331 1.422(5) . ?
N32 C361 1.430(5) . ?
N33 C36 1.494(6) . ?
N33 C31 1.508(6) . ?
N33 C34 1.521(6) . ?
N51 C531 1.411(5) . ?
N52 C561 1.421(5) . ?
N53 C54 1.486(6) . ?
N53 C51 1.505(6) . ?
N53 C56 1.515(6) . ?
C11 C12 1.514(7) . ?
C12 C13 1.514(8) . ?
C14 C15 1.525(6) . ?
C16 C17 1.526(6) . ?
C21 C22 1.525(6) . ?
C22 C23 1.521(7) . ?
C24 C25 1.517(6) . ?
C26 C27 1.538(6) . ?
C31 C32 1.531(7) . ?
C32 C33 1.518(7) . ?
C34 C35 1.517(6) . ?
C36 C37 1.518(6) . ?
C51 C52 1.538(7) . ?
C52 C53 1.509(7) . ?
C54 C55 1.516(6) . ?
C56 C57 1.531(6) . ?
C111 C112 1.381(7) . ?
C111 C116 1.398(7) . ?
C112 C113 1.408(7) . ?
C113 C114 1.357(8) . ?
C114 C115 1.366(8) . ?
C115 C116 1.388(7) . ?
C121 C126 1.387(6) . ?
C121 C122 1.397(6) . ?
C122 C123 1.402(6) . ?
C123 C124 1.372(7) . ?
C124 C125 1.372(7) . ?
C125 C126 1.390(7) . ?
C131 C132 1.384(6) . ?
C131 C136 1.392(7) . ?
C132 C133 1.391(7) . ?
C133 C134 1.380(8) . ?
C134 C135 1.372(8) . ?
C134 O11 1.389(7) . ?
C135 C136 1.388(7) . ?
C137 O11 1.347(9) . ?
C141 C142 1.382(6) . ?
C141 C146 1.389(7) . ?
C142 C143 1.383(7) . ?
C143 C144 1.378(7) . ?
C144 C145 1.378(7) . ?
C145 C146 1.379(7) . ?
C151 C152 1.394(6) . ?
C151 C156 1.404(6) . ?
C152 C153 1.393(7) . ?
C153 C154 1.374(7) . ?
C154 C155 1.379(7) . ?
C155 C156 1.393(7) . ?
C161 C162 1.384(6) . ?
C161 C166 1.388(6) . ?
C162 C163 1.385(6) . ?
C163 C164 1.381(6) . ?
C164 C165 1.370(6) . ?
C164 O12 1.383(6) . ?
C165 C166 1.385(6) . ?
C167 O12 1.401(6) . ?
C211 C212 1.363(6) . ?
C211 C216 1.389(7) . ?
C212 C213 1.393(7) . ?
C213 C214 1.372(8) . ?
C214 C215 1.368(9) . ?
C215 C216 1.377(8) . ?
C221 C222 1.358(7) . ?
C221 C226 1.389(8) . ?
C222 C223 1.384(8) . ?
C223 C224 1.356(9) . ?
C224 C225 1.369(10) . ?
C225 C226 1.386(9) . ?
C231 C236 1.389(7) . ?
C231 C232 1.390(6) . ?
C232 C233 1.413(7) . ?
C233 C234 1.363(7) . ?
C234 C235 1.371(7) . ?
C234 O21 1.401(7) . ?
C235 C236 1.391(7) . ?
C237 O21 1.358(7) . ?
C241 C246 1.386(6) . ?
C241 C242 1.405(6) . ?
C242 C243 1.390(7) . ?
C243 C244 1.382(7) . ?
C244 C245 1.367(7) . ?
C245 C246 1.390(6) . ?
C251 C252 1.382(7) . ?
C251 C256 1.387(6) . ?
C252 C253 1.400(7) . ?
C253 C254 1.374(8) . ?
C254 C255 1.374(8) . ?
C255 C256 1.391(7) . ?
C261 C266 1.383(6) . ?
C261 C262 1.388(6) . ?
C262 C263 1.388(7) . ?
C263 C264 1.375(7) . ?
C264 C265 1.377(7) . ?
C264 O22 1.380(6) . ?
C265 C266 1.378(6) . ?
C267 O22 1.400(7) . ?
C311 C312 1.383(7) . ?
C311 C316 1.402(7) . ?
C312 C313 1.391(7) . ?
C313 C314 1.396(8) . ?
C314 C315 1.377(8) . ?
C315 C316 1.392(7) . ?
C321 C326 1.379(7) . ?
C321 C322 1.395(6) . ?
C322 C323 1.390(7) . ?
C323 C324 1.366(7) . ?
C324 C325 1.363(7) . ?
C325 C326 1.399(7) . ?
C331 C336 1.388(6) . ?
C331 C332 1.405(7) . ?
C332 C333 1.373(7) . ?
C333 C334 1.375(7) . ?
C334 C335 1.367(7) . ?
C334 O31 1.394(7) . ?
C335 C336 1.395(7) . ?
C337 O31 1.404(7) . ?
C341 C342 1.378(7) . ?
C341 C346 1.381(6) . ?
C342 C343 1.383(7) . ?
C343 C344 1.371(7) . ?
C344 C345 1.355(7) . ?
C345 C346 1.388(7) . ?
C351 C356 1.379(7) . ?
C351 C352 1.393(7) . ?
C352 C353 1.397(7) . ?
C353 C354 1.378(8) . ?
C354 C355 1.366(8) . ?
C355 C356 1.394(7) . ?
C361 C366 1.386(6) . ?
C361 C362 1.398(6) . ?
C362 C363 1.389(6) . ?
C363 C364 1.378(6) . ?
C364 C365 1.378(6) . ?
C364 O32 1.389(6) . ?
C365 C366 1.392(6) . ?
C367 O32 1.418(6) . ?
C511 C516 1.385(7) . ?
C511 C512 1.390(6) . ?
C512 C513 1.389(7) . ?
C513 C514 1.389(7) . ?
C514 C515 1.382(7) . ?
C515 C516 1.390(7) . ?
C521 C522 1.383(7) . ?
C521 C526 1.384(7) . ?
C522 C523 1.397(7) . ?
C523 C524 1.371(8) . ?
C524 C525 1.359(8) . ?
C525 C526 1.385(8) . ?
C531 C536 1.384(7) . ?
C531 C532 1.400(6) . ?
C532 C533 1.376(7) . ?
C533 C534 1.368(7) . ?
C534 O51 1.387(6) . ?
C534 C535 1.394(7) . ?
C535 C536 1.385(7) . ?
C537 O51 1.389(7) . ?
C541 C546 1.389(6) . ?
C541 C542 1.411(6) . ?
C542 C543 1.386(6) . ?
C543 C544 1.394(7) . ?
C544 C545 1.368(7) . ?
C545 C546 1.384(7) . ?
C551 C556 1.397(6) . ?
C551 C552 1.404(6) . ?
C552 C553 1.391(7) . ?
C553 C554 1.374(7) . ?
C554 C555 1.369(7) . ?
C555 C556 1.399(7) . ?
C561 C566 1.375(7) . ?
C561 C562 1.400(6) . ?
C562 C563 1.367(7) . ?
C563 C564 1.357(8) . ?
C564 C565 1.376(8) . ?
C564 O52 1.399(7) . ?
C565 C566 1.387(8) . ?
C567 O52 1.341(8) . ?
C90 Cl32 1.719(7) . ?
C90 Cl33 1.762(7) . ?
C91 Cl29 1.747(10) . ?
C91 Cl30 1.755(8) . ?
C92 Cl27 1.735(9) . ?
C92 Cl28 1.756(9) . ?
C93 Cl24 1.663(8) . ?
C93 Cl23 1.795(8) . ?
C94 Cl26 1.735(6) . ?
C94 Cl25 1.755(6) . ?
C95 Cl22 1.517(10) . ?
C95 Cl20 1.900(9) . ?
C97 Cl17 1.749(8) . ?
C97 Cl16 1.767(7) . ?
C98 Cl14 1.717(7) . ?
C98 Cl15 1.769(6) . ?
C99 Cl12 1.748(6) . ?
C99 Cl13 1.784(6) . ?
C96 Cl19 1.619(11) . ?
C96 Cl18 1.689(11) . ?
C96' Cl92 1.749(9) . ?
C96' Cl91 1.757(9) . ?

loop_
_geom_hbond_atom_site_label_D
_geom_hbond_atom_site_label_H
_geom_hbond_atom_site_label_A
_geom_hbond_distance_DH
_geom_hbond_distance_HA
_geom_hbond_distance_DA
_geom_hbond_angle_DHA
_geom_hbond_site_symmetry_A
C345 H345 O12 0.95 2.56 3.353(7) 141.0 2_544
C546 H546 O12 0.95 2.57 3.298(6) 133.8 4_686
C514 H514 O21 0.95 2.45 3.277(7) 144.9 2
C246 H246 O32 0.95 2.47 3.270(6) 141.4 3_675
C513 H513 O32 0.95 2.41 3.290(6) 154.0 3_675
C213 H213 O51 0.95 2.40 3.206(7) 142.3 .
